data_7006547
loop_
_publ_author_name
'Sarazin, Yann'
'Howard, Ruth H.'
'Hughes, David L.'
'Humphrey, Simon M.'
'Bochmann, Manfred'

_publ_section_title
;
 Titanium, zinc and alkaline-earth metal complexes supported by bulky
 O,N,N,O-multidentate ligands: syntheses, characterisation and activity
 in cyclic ester polymerisation.
;
_journal_issue 2
_journal_name_full 'Dalton transactions (Cambridge, England : 2003)'
_journal_page_first 340
_journal_page_last 350
_journal_paper_doi 10.1039/b511851d
_journal_year 2006
_chemical_formula_moiety 'C68 H108 Ca2 N4 O4, C4 H10 O'
_chemical_formula_structural '[{Ca(N{CH2C6H2O-2,tBu2-3,5}2{CH2CH2NMe2})}2].Et2O'
_chemical_formula_sum 'C72 H118 Ca2 N4 O5'
_chemical_formula_weight 1199.86
_chemical_name_common 'Complex 1-Ca'
_chemical_name_systematic
;
?
;
_space_group_IT_number 2
_symmetry_cell_setting triclinic
_symmetry_space_group_name_Hall '-P 1'
_symmetry_space_group_name_H-M 'P -1'
_atom_sites_solution_hydrogens geom
_atom_sites_solution_primary direct
_atom_sites_solution_secondary difmap
_audit_creation_method SHELXL-97
_cell_angle_alpha 104.7170(10)
_cell_angle_beta 90.0640(10)
_cell_angle_gamma 105.4130(10)
_cell_formula_units_Z 2
_cell_length_a 9.7184(2)
_cell_length_b 14.4919(2)
_cell_length_c 27.3095(5)
_cell_measurement_temperature 180(1)
_cell_volume 3576.51(11)
_computing_cell_refinement 'HKL Scalepack (Otwinowski & Minor, 1997)'
_computing_data_collection 'Collect (Nonius B.V., 1998)'
_computing_data_reduction 'HKL Denzo and Scalepack (Otwinowski & Minor, 1997)'
_computing_molecular_graphics 'ORTEP (Johnson, 1971)'
_computing_publication_material 'SHELXL-97 (Sheldrick, 1997)'
_computing_structure_refinement 'SHELXL-97 (Sheldrick, 1997)'
_computing_structure_solution 'SHELXS-97 (Sheldrick, 1997)'
_diffrn_ambient_temperature 180(1)
_diffrn_measured_fraction_theta_full 0.981
_diffrn_measured_fraction_theta_max 0.981
_diffrn_measurement_device_type 'Nonius KappaCCD diffractometer'
_diffrn_measurement_method 'Thin slice \w and \f scans'
_diffrn_radiation_source 'Fine-focus sealed tube'
_diffrn_radiation_type Mo-K\a
_diffrn_radiation_wavelength 0.71073
_diffrn_reflns_av_R_equivalents 0.0547
_diffrn_reflns_av_sigmaI/netI 0.0607
_diffrn_reflns_limit_h_max 11
_diffrn_reflns_limit_h_min -11
_diffrn_reflns_limit_k_max 16
_diffrn_reflns_limit_k_min -17
_diffrn_reflns_limit_l_max 32
_diffrn_reflns_limit_l_min -31
_diffrn_reflns_number 31350
_diffrn_reflns_theta_full 25.05
_diffrn_reflns_theta_max 25.05
_diffrn_reflns_theta_min 3.56
_exptl_absorpt_coefficient_mu 0.205
_exptl_absorpt_correction_T_max 0.927
_exptl_absorpt_correction_T_min 0.794
_exptl_absorpt_correction_type multi-scan
_exptl_absorpt_process_details
;
multi-scan from symmetry-related measurements
SORTAV (Blessing, 1995)
;
_exptl_crystal_colour colourless
_exptl_crystal_density_diffrn 1.114
_exptl_crystal_density_method 'not measured'
_exptl_crystal_description block
_exptl_crystal_F_000 1316
_exptl_crystal_size_max 0.44
_exptl_crystal_size_mid 0.42
_exptl_crystal_size_min 0.39
_refine_diff_density_max 0.269
_refine_diff_density_min -0.258
_refine_diff_density_rms 0.048
_refine_ls_extinction_method none
_refine_ls_goodness_of_fit_ref 1.028
_refine_ls_hydrogen_treatment mixed
_refine_ls_matrix_type full
_refine_ls_number_parameters 832
_refine_ls_number_reflns 12430
_refine_ls_number_restraints 0
_refine_ls_restrained_S_all 1.028
_refine_ls_R_factor_all 0.0842
_refine_ls_R_factor_gt 0.0515
_refine_ls_shift/su_max 0.001
_refine_ls_shift/su_mean 0.000
_refine_ls_structure_factor_coef Fsqd
_refine_ls_weighting_details 'calc w=1/[\s^2^(Fo^2^)+(0.0445P)^2^+1.9043P] where P=(Fo^2^+2Fc^2^)/3'
_refine_ls_weighting_scheme calc
_refine_ls_wR_factor_gt 0.1096
_refine_ls_wR_factor_ref 0.1203
_reflns_number_gt 8912
_reflns_number_total 12430
_reflns_threshold_expression I>2sigma(I)
_cod_data_source_file b511851d.txt
_cod_data_source_block yanns4
_cod_original_sg_symbol_H-M P-1
_cod_database_code 7006547

loop_
_symmetry_equiv_pos_as_xyz
'x, y, z'
'-x, -y, -z'

loop_
_atom_site_label
_atom_site_type_symbol
_atom_site_fract_x
_atom_site_fract_y
_atom_site_fract_z
_atom_site_U_iso_or_equiv
_atom_site_adp_type
_atom_site_occupancy
_atom_site_symmetry_multiplicity
_atom_site_calc_flag
_atom_site_refinement_flags
_atom_site_disorder_assembly
_atom_site_disorder_group
Ca1 Ca 0.60134(5) 0.09673(3) 0.309007(17) 0.02881(13) Uani 1 1 d . B .
Ca2 Ca 0.52328(5) -0.06529(3) 0.188720(17) 0.02969(13) Uani 1 1 d . B .
N1 N 0.82422(19) 0.21474(14) 0.29121(7) 0.0288(4) Uani 1 1 d . B .
C1 C 0.9494(2) 0.18770(18) 0.30978(8) 0.0328(5) Uani 1 1 d . . .
H1A H 1.0364 0.2357 0.3056 0.039 Uiso 1 1 calc R . .
H1B H 0.9514 0.1234 0.2885 0.039 Uiso 1 1 calc R . .
C11 C 0.9499(2) 0.18337(18) 0.36432(8) 0.0315(5) Uani 1 1 d . A .
C12 C 0.8506(2) 0.10401(17) 0.37711(8) 0.0304(5) Uani 1 1 d . . .
O12 O 0.75530(17) 0.03898(12) 0.34139(6) 0.0361(4) Uani 1 1 d . . .
C13 C 0.8538(2) 0.09807(17) 0.42837(8) 0.0304(5) Uani 1 1 d . . .
C131 C 0.7469(2) 0.01360(18) 0.44437(9) 0.0342(6) Uani 1 1 d . . .
C132 C 0.5929(3) 0.0185(2) 0.43532(11) 0.0484(7) Uani 1 1 d . . .
H13A H 0.5834 0.0819 0.4541 0.073 Uiso 1 1 calc R . .
H13B H 0.5270 -0.0330 0.4464 0.073 Uiso 1 1 calc R . .
H13C H 0.5722 0.0098 0.3998 0.073 Uiso 1 1 calc R . .
C133 C 0.7600(3) -0.08787(19) 0.41397(9) 0.0417(6) Uani 1 1 d . . .
H13D H 0.6918 -0.1393 0.4244 0.063 Uiso 1 1 calc R . .
H13E H 0.8549 -0.0925 0.4201 0.063 Uiso 1 1 calc R . .
H13F H 0.7416 -0.0953 0.3784 0.063 Uiso 1 1 calc R . .
C134 C 0.7699(3) 0.0189(2) 0.50058(9) 0.0445(7) Uani 1 1 d . . .
H13G H 0.7619 0.0816 0.5210 0.067 Uiso 1 1 calc R . .
H13H H 0.8634 0.0123 0.5071 0.067 Uiso 1 1 calc R . .
H13I H 0.6987 -0.0339 0.5089 0.067 Uiso 1 1 calc R . .
C14 C 0.9536(2) 0.17251(19) 0.46315(9) 0.0365(6) Uani 1 1 d . . .
H14 H 0.9556 0.1687 0.4966 0.044 Uiso 1 1 calc R . .
C15 C 1.0509(2) 0.25247(19) 0.45154(9) 0.0362(6) Uani 1 1 d . A .
C151 C 1.1544(3) 0.3329(2) 0.49262(10) 0.0539(8) Uani 1 1 d . . .
C152 C 1.0909(9) 0.3650(6) 0.5376(3) 0.089(3) Uani 0.604(7) 1 d P A 1
H15A H 1.1617 0.4147 0.5617 0.133 Uiso 0.604(7) 1 calc PR A 1
H15B H 1.0515 0.3097 0.5514 0.133 Uiso 0.604(7) 1 calc PR A 1
H15C H 1.0159 0.3925 0.5304 0.133 Uiso 0.604(7) 1 calc PR A 1
C153 C 1.2732(6) 0.2794(5) 0.5050(2) 0.077(2) Uani 0.604(7) 1 d P A 1
H15D H 1.3200 0.2591 0.4748 0.115 Uiso 0.604(7) 1 calc PR A 1
H15E H 1.2269 0.2223 0.5165 0.115 Uiso 0.604(7) 1 calc PR A 1
H15F H 1.3429 0.3252 0.5309 0.115 Uiso 0.604(7) 1 calc PR A 1
C154 C 1.2432(7) 0.4172(4) 0.4719(2) 0.0631(19) Uani 0.604(7) 1 d P A 1
H15G H 1.2827 0.3898 0.4412 0.095 Uiso 0.604(7) 1 calc PR A 1
H15H H 1.3194 0.4587 0.4967 0.095 Uiso 0.604(7) 1 calc PR A 1
H15I H 1.1831 0.4560 0.4650 0.095 Uiso 0.604(7) 1 calc PR A 1
C155 C 1.0795(11) 0.4312(6) 0.5009(3) 0.081(4) Uani 0.396(7) 1 d P A 2
H15J H 0.9800 0.4093 0.5066 0.121 Uiso 0.396(7) 1 calc PR A 2
H15K H 1.0888 0.4553 0.4711 0.121 Uiso 0.396(7) 1 calc PR A 2
H15L H 1.1282 0.4835 0.5297 0.121 Uiso 0.396(7) 1 calc PR A 2
C156 C 1.1310(13) 0.3171(9) 0.5485(4) 0.072(3) Uani 0.396(7) 1 d P A 2
H15M H 1.0304 0.2983 0.5530 0.108 Uiso 0.396(7) 1 calc PR A 2
H15N H 1.1766 0.3779 0.5734 0.108 Uiso 0.396(7) 1 calc PR A 2
H15O H 1.1720 0.2658 0.5523 0.108 Uiso 0.396(7) 1 calc PR A 2
C157 C 1.2908(10) 0.3645(11) 0.4832(4) 0.101(6) Uani 0.396(7) 1 d P A 2
H15P H 1.3421 0.4148 0.5122 0.152 Uiso 0.396(7) 1 calc PR A 2
H15Q H 1.2962 0.3916 0.4544 0.152 Uiso 0.396(7) 1 calc PR A 2
H15R H 1.3326 0.3099 0.4761 0.152 Uiso 0.396(7) 1 calc PR A 2
C16 C 1.0480(2) 0.25465(18) 0.40098(9) 0.0340(6) Uani 1 1 d . . .
H16 H 1.1136 0.3054 0.3914 0.041 Uiso 1 1 calc R A .
C2 C 0.8317(2) 0.19975(18) 0.23507(8) 0.0303(5) Uani 1 1 d . . .
H2A H 0.8291 0.1310 0.2200 0.036 Uiso 1 1 calc R . .
H2B H 0.9236 0.2403 0.2290 0.036 Uiso 1 1 calc R . .
C21 C 0.7161(2) 0.22345(17) 0.20743(8) 0.0296(5) Uani 1 1 d . . .
C22 C 0.5725(2) 0.16842(16) 0.20537(8) 0.0282(5) Uani 1 1 d . . .
O22 O 0.53838(16) 0.09636(11) 0.22968(5) 0.0294(4) Uani 1 1 d . . .
C23 C 0.4668(2) 0.18898(17) 0.17726(8) 0.0313(5) Uani 1 1 d . . .
C231 C 0.3073(3) 0.13568(19) 0.17647(9) 0.0366(6) Uani 1 1 d . . .
C232 C 0.2560(3) 0.1585(2) 0.23022(9) 0.0471(7) Uani 1 1 d . . .
H23A H 0.2746 0.2289 0.2436 0.071 Uiso 1 1 calc R . .
H23B H 0.3061 0.1330 0.2517 0.071 Uiso 1 1 calc R . .
H23C H 0.1551 0.1277 0.2290 0.071 Uiso 1 1 calc R . .
C233 C 0.2759(3) 0.0227(2) 0.15565(10) 0.0459(7) Uani 1 1 d . . .
H23D H 0.1753 -0.0076 0.1559 0.069 Uiso 1 1 calc R . .
H23E H 0.3285 -0.0023 0.1766 0.069 Uiso 1 1 calc R . .
H23F H 0.3043 0.0073 0.1215 0.069 Uiso 1 1 calc R . .
C234 C 0.2136(3) 0.1695(2) 0.14336(11) 0.0536(8) Uani 1 1 d . . .
H23G H 0.2301 0.2401 0.1550 0.080 Uiso 1 1 calc R . .
H23H H 0.1147 0.1374 0.1456 0.080 Uiso 1 1 calc R . .
H23I H 0.2374 0.1521 0.1087 0.080 Uiso 1 1 calc R . .
C24 C 0.5126(3) 0.25908(18) 0.15001(8) 0.0356(6) Uani 1 1 d . . .
H24 H 0.4440 0.2718 0.1309 0.043 Uiso 1 1 calc R . .
C25 C 0.6552(3) 0.31155(17) 0.14970(9) 0.0344(6) Uani 1 1 d . . .
C251 C 0.6936(3) 0.38403(19) 0.11614(9) 0.0405(6) Uani 1 1 d . . .
C252 C 0.8537(3) 0.4336(2) 0.11994(11) 0.0549(8) Uani 1 1 d . . .
H25A H 0.8733 0.4782 0.0986 0.082 Uiso 1 1 calc R . .
H25B H 0.9037 0.3839 0.1092 0.082 Uiso 1 1 calc R . .
H25C H 0.8850 0.4700 0.1545 0.082 Uiso 1 1 calc R . .
C253 C 0.6470(3) 0.3269(2) 0.06019(9) 0.0510(7) Uani 1 1 d . . .
H25D H 0.6712 0.3719 0.0391 0.076 Uiso 1 1 calc R . .
H25E H 0.5454 0.2971 0.0566 0.076 Uiso 1 1 calc R . .
H25F H 0.6953 0.2760 0.0500 0.076 Uiso 1 1 calc R . .
C254 C 0.6149(4) 0.4644(2) 0.13219(11) 0.0566(8) Uani 1 1 d . . .
H25G H 0.6393 0.5098 0.1113 0.085 Uiso 1 1 calc R . .
H25H H 0.6426 0.4997 0.1671 0.085 Uiso 1 1 calc R . .
H25I H 0.5135 0.4340 0.1282 0.085 Uiso 1 1 calc R . .
C26 C 0.7548(3) 0.29387(17) 0.17976(8) 0.0335(6) Uani 1 1 d . . .
H26 H 0.8502 0.3300 0.1816 0.040 Uiso 1 1 calc R . .
C3 C 0.8296(3) 0.31894(18) 0.31651(9) 0.0366(6) Uani 1 1 d . . .
H3A H 0.8752 0.3607 0.2951 0.044 Uiso 0.567(6) 1 calc PR B 1
H3B H 0.8883 0.3397 0.3482 0.044 Uiso 0.567(6) 1 calc PR B 1
H3C H 0.9287 0.3584 0.3213 0.044 Uiso 0.433(6) 1 calc PR B 2
H3D H 0.7794 0.3438 0.2943 0.044 Uiso 0.433(6) 1 calc PR B 2
C31 C 0.6829(5) 0.3347(3) 0.32743(16) 0.0384(14) Uani 0.567(6) 1 d P B 1
H31A H 0.6939 0.4040 0.3443 0.046 Uiso 0.567(6) 1 calc PR B 1
H31B H 0.6261 0.3187 0.2956 0.046 Uiso 0.567(6) 1 calc PR B 1
N32 N 0.6052(2) 0.27111(16) 0.36044(8) 0.0459(6) Uani 1 1 d . . .
C33 C 0.4525(7) 0.2881(5) 0.3604(2) 0.0532(16) Uani 0.567(6) 1 d P B 1
H33A H 0.4140 0.2733 0.3260 0.080 Uiso 0.567(6) 1 calc PR B 1
H33B H 0.4592 0.3560 0.3773 0.080 Uiso 0.567(6) 1 calc PR B 1
H33C H 0.3909 0.2453 0.3778 0.080 Uiso 0.567(6) 1 calc PR B 1
C34 C 0.6617(8) 0.2964(5) 0.4097(2) 0.0531(17) Uani 0.567(6) 1 d P B 1
H34A H 0.6060 0.2516 0.4274 0.080 Uiso 0.567(6) 1 calc PR B 1
H34B H 0.6600 0.3630 0.4262 0.080 Uiso 0.567(6) 1 calc PR B 1
H34C H 0.7587 0.2923 0.4099 0.080 Uiso 0.567(6) 1 calc PR B 1
C31A C 0.7668(7) 0.3329(4) 0.3660(2) 0.0414(19) Uani 0.433(6) 1 d P B 2
H31C H 0.7740 0.4027 0.3801 0.050 Uiso 0.433(6) 1 calc PR B 2
H31D H 0.8200 0.3122 0.3893 0.050 Uiso 0.433(6) 1 calc PR B 2
C33A C 0.5185(10) 0.3097(6) 0.3403(4) 0.064(2) Uani 0.433(6) 1 d P B 2
H33D H 0.4221 0.2684 0.3379 0.096 Uiso 0.433(6) 1 calc PR B 2
H33E H 0.5460 0.3141 0.3071 0.096 Uiso 0.433(6) 1 calc PR B 2
H33F H 0.5241 0.3749 0.3614 0.096 Uiso 0.433(6) 1 calc PR B 2
C34A C 0.5802(12) 0.2739(7) 0.4173(3) 0.062(3) Uani 0.433(6) 1 d P B 2
H34D H 0.6462 0.2453 0.4302 0.093 Uiso 0.433(6) 1 calc PR B 2
H34E H 0.4839 0.2366 0.4198 0.093 Uiso 0.433(6) 1 calc PR B 2
H34F H 0.5951 0.3414 0.4368 0.093 Uiso 0.433(6) 1 calc PR B 2
N4 N 0.6230(2) -0.19856(14) 0.20390(7) 0.0300(4) Uani 1 1 d . B .
C4 C 0.7678(3) -0.1863(2) 0.18349(9) 0.0373(6) Uani 1 1 d . . .
H4A H 0.8029 -0.2415 0.1864 0.045 Uiso 1 1 calc R . .
H4B H 0.8325 -0.1261 0.2046 0.045 Uiso 1 1 calc R . .
C41 C 0.7732(2) -0.18094(18) 0.12884(9) 0.0338(6) Uani 1 1 d . . .
C42 C 0.7544(2) -0.09474(17) 0.11748(9) 0.0312(5) Uani 1 1 d . . .
O42 O 0.72587(17) -0.02458(12) 0.15440(6) 0.0365(4) Uani 1 1 d . . .
C43 C 0.7630(2) -0.08814(17) 0.06636(8) 0.0295(5) Uani 1 1 d . . .
C431 C 0.7464(2) 0.00412(17) 0.05210(8) 0.0306(5) Uani 1 1 d . . .
C432 C 0.5995(3) 0.0203(2) 0.06481(10) 0.0417(6) Uani 1 1 d . . .
H43A H 0.5913 0.0786 0.0558 0.063 Uiso 1 1 calc R . .
H43B H 0.5895 0.0286 0.1005 0.063 Uiso 1 1 calc R . .
H43C H 0.5256 -0.0363 0.0461 0.063 Uiso 1 1 calc R . .
C433 C 0.7604(3) -0.00344(19) -0.00469(9) 0.0397(6) Uani 1 1 d . . .
H43D H 0.7493 0.0558 -0.0118 0.060 Uiso 1 1 calc R . .
H43E H 0.6876 -0.0598 -0.0242 0.060 Uiso 1 1 calc R . .
H43F H 0.8530 -0.0111 -0.0136 0.060 Uiso 1 1 calc R . .
C434 C 0.8627(3) 0.09586(19) 0.08142(10) 0.0428(6) Uani 1 1 d . . .
H43G H 0.8513 0.1534 0.0725 0.064 Uiso 1 1 calc R . .
H43H H 0.9552 0.0874 0.0730 0.064 Uiso 1 1 calc R . .
H43I H 0.8545 0.1043 0.1172 0.064 Uiso 1 1 calc R . .
C44 C 0.7858(2) -0.16921(17) 0.02999(8) 0.0311(5) Uani 1 1 d . . .
H44 H 0.7901 -0.1654 -0.0035 0.037 Uiso 1 1 calc R . .
C45 C 0.8025(2) -0.25490(17) 0.04028(8) 0.0308(5) Uani 1 1 d . . .
C451 C 0.8222(3) -0.34309(18) -0.00087(9) 0.0366(6) Uani 1 1 d . . .
C452 C 0.8212(3) -0.3269(2) -0.05399(9) 0.0449(7) Uani 1 1 d . . .
H45A H 0.8344 -0.3842 -0.0783 0.067 Uiso 1 1 calc R . .
H45B H 0.8974 -0.2696 -0.0549 0.067 Uiso 1 1 calc R . .
H45C H 0.7313 -0.3167 -0.0622 0.067 Uiso 1 1 calc R . .
C453 C 0.9632(4) -0.3635(3) 0.01019(11) 0.0748(11) Uani 1 1 d . . .
H45D H 0.9659 -0.3736 0.0436 0.112 Uiso 1 1 calc R . .
H45E H 1.0413 -0.3079 0.0084 0.112 Uiso 1 1 calc R . .
H45F H 0.9715 -0.4219 -0.0144 0.112 Uiso 1 1 calc R . .
C454 C 0.6971(4) -0.4340(2) -0.00166(12) 0.0752(11) Uani 1 1 d . . .
H45G H 0.6937 -0.4465 0.0313 0.113 Uiso 1 1 calc R . .
H45H H 0.7102 -0.4907 -0.0264 0.113 Uiso 1 1 calc R . .
H45I H 0.6091 -0.4217 -0.0103 0.113 Uiso 1 1 calc R . .
C46 C 0.7989(2) -0.25750(18) 0.09096(9) 0.0348(6) Uani 1 1 d . . .
H46 H 0.8142 -0.3122 0.0997 0.042 Uiso 1 1 calc R . .
C5 C 0.6452(2) -0.18628(18) 0.25977(8) 0.0308(5) Uani 1 1 d . . .
H5A H 0.7076 -0.1204 0.2748 0.037 Uiso 1 1 calc R . .
H5B H 0.6951 -0.2335 0.2644 0.037 Uiso 1 1 calc R . .
C51 C 0.5123(2) -0.19976(17) 0.28890(8) 0.0292(5) Uani 1 1 d . . .
C52 C 0.4267(2) -0.13462(16) 0.29291(8) 0.0269(5) Uani 1 1 d . B .
O52 O 0.46142(15) -0.06160(11) 0.26911(5) 0.0293(4) Uani 1 1 d . . .
C53 C 0.3059(2) -0.14586(17) 0.32250(8) 0.0297(5) Uani 1 1 d . . .
C531 C 0.2023(2) -0.08122(18) 0.32535(9) 0.0331(5) Uani 1 1 d . B .
C532 C 0.1316(3) -0.0975(2) 0.27219(9) 0.0431(6) Uani 1 1 d . . .
H53A H 0.0674 -0.0567 0.2744 0.065 Uiso 1 1 calc R B .
H53B H 0.0793 -0.1660 0.2593 0.065 Uiso 1 1 calc R . .
H53C H 0.2042 -0.0799 0.2498 0.065 Uiso 1 1 calc R . .
C533 C 0.2785(3) 0.02989(19) 0.34608(10) 0.0454(7) Uani 1 1 d . . .
H53D H 0.2104 0.0676 0.3472 0.068 Uiso 1 1 calc R B .
H53E H 0.3519 0.0496 0.3243 0.068 Uiso 1 1 calc R . .
H53F H 0.3208 0.0419 0.3797 0.068 Uiso 1 1 calc R . .
C534 C 0.0805(3) -0.1059(2) 0.35936(10) 0.0480(7) Uani 1 1 d . . .
H53G H 0.0192 -0.0635 0.3598 0.072 Uiso 1 1 calc R B .
H53H H 0.1195 -0.0957 0.3932 0.072 Uiso 1 1 calc R . .
H53I H 0.0262 -0.1739 0.3464 0.072 Uiso 1 1 calc R . .
C54 C 0.2847(2) -0.21791(17) 0.34910(8) 0.0327(5) Uani 1 1 d . B .
H54 H 0.2079 -0.2241 0.3694 0.039 Uiso 1 1 calc R . .
C55 C 0.3712(3) -0.28156(17) 0.34732(9) 0.0337(6) Uani 1 1 d . . .
C551 C 0.3417(3) -0.35618(19) 0.38002(9) 0.0413(6) Uani 1 1 d . B .
C552 C 0.4461(3) -0.4195(2) 0.37151(12) 0.0620(9) Uani 1 1 d . . .
H55A H 0.5422 -0.3773 0.3793 0.093 Uiso 1 1 calc R B .
H55B H 0.4351 -0.4575 0.3367 0.093 Uiso 1 1 calc R . .
H55C H 0.4268 -0.4636 0.3931 0.093 Uiso 1 1 calc R . .
C553 C 0.1888(3) -0.4241(2) 0.36768(11) 0.0565(8) Uani 1 1 d . . .
H55D H 0.1223 -0.3846 0.3732 0.085 Uiso 1 1 calc R B .
H55E H 0.1705 -0.4683 0.3893 0.085 Uiso 1 1 calc R . .
H55F H 0.1777 -0.4621 0.3328 0.085 Uiso 1 1 calc R . .
C554 C 0.3572(3) -0.2991(2) 0.43620(10) 0.0526(7) Uani 1 1 d . . .
H55G H 0.2908 -0.2594 0.4422 0.079 Uiso 1 1 calc R B .
H55H H 0.4530 -0.2568 0.4449 0.079 Uiso 1 1 calc R . .
H55I H 0.3374 -0.3452 0.4567 0.079 Uiso 1 1 calc R . .
C56 C 0.4832(3) -0.27157(17) 0.31580(9) 0.0341(6) Uani 1 1 d . B .
H56 H 0.5408 -0.3145 0.3125 0.041 Uiso 1 1 calc R . .
C6 C 0.5248(3) -0.29686(18) 0.17915(10) 0.0430(6) Uani 1 1 d . . .
H6A H 0.4545 -0.3146 0.2028 0.052 Uiso 0.588(6) 1 calc PR C 1
H6B H 0.5796 -0.3452 0.1730 0.052 Uiso 0.588(6) 1 calc PR C 1
H6C H 0.5640 -0.3250 0.1480 0.052 Uiso 0.412(6) 1 calc PR C 2
H6D H 0.5216 -0.3401 0.2013 0.052 Uiso 0.412(6) 1 calc PR C 2
C61 C 0.4467(5) -0.3059(3) 0.13005(16) 0.0425(14) Uani 0.588(6) 1 d P B 1
H61A H 0.3801 -0.3715 0.1190 0.051 Uiso 0.588(6) 1 calc PR C 1
H61B H 0.5152 -0.2995 0.1045 0.051 Uiso 0.588(6) 1 calc PR C 1
N62 N 0.3658(2) -0.22957(16) 0.13364(8) 0.0417(5) Uani 1 1 d . . .
C63 C 0.3404(8) -0.2287(5) 0.0781(2) 0.0559(17) Uani 0.588(6) 1 d P B 1
H63A H 0.4308 -0.2076 0.0644 0.084 Uiso 0.588(6) 1 calc PR C 1
H63B H 0.2845 -0.1837 0.0768 0.084 Uiso 0.588(6) 1 calc PR C 1
H63C H 0.2901 -0.2943 0.0585 0.084 Uiso 0.588(6) 1 calc PR C 1
C64 C 0.2328(8) -0.2555(6) 0.1539(3) 0.0522(17) Uani 0.588(6) 1 d P B 1
H64A H 0.1857 -0.2044 0.1556 0.078 Uiso 0.588(6) 1 calc PR C 1
H64B H 0.2469 -0.2628 0.1873 0.078 Uiso 0.588(6) 1 calc PR C 1
H64C H 0.1748 -0.3171 0.1325 0.078 Uiso 0.588(6) 1 calc PR C 1
C61A C 0.3830(7) -0.2964(5) 0.1674(2) 0.041(2) Uani 0.412(6) 1 d P B 2
H61C H 0.3403 -0.2761 0.1990 0.049 Uiso 0.412(6) 1 calc PR C 2
H61D H 0.3288 -0.3639 0.1507 0.049 Uiso 0.412(6) 1 calc PR C 2
C63A C 0.4032(10) -0.2579(7) 0.0844(3) 0.050(2) Uani 0.412(6) 1 d P B 2
H63D H 0.5040 -0.2519 0.0846 0.076 Uiso 0.412(6) 1 calc PR C 2
H63E H 0.3807 -0.2158 0.0653 0.076 Uiso 0.412(6) 1 calc PR C 2
H63F H 0.3509 -0.3255 0.0690 0.076 Uiso 0.412(6) 1 calc PR C 2
C64A C 0.2038(11) -0.2337(9) 0.1354(4) 0.058(3) Uani 0.412(6) 1 d P B 2
H64D H 0.1822 -0.2116 0.1700 0.087 Uiso 0.412(6) 1 calc PR C 2
H64E H 0.1470 -0.3007 0.1211 0.087 Uiso 0.412(6) 1 calc PR C 2
H64F H 0.1826 -0.1915 0.1162 0.087 Uiso 0.412(6) 1 calc PR C 2
C71 C 0.2060(4) 0.4476(3) 0.21352(16) 0.1022(14) Uani 1 1 d . . .
H71A H 0.2958 0.4614 0.1985 0.153 Uiso 1 1 calc R . .
H71B H 0.1379 0.3937 0.1903 0.153 Uiso 1 1 calc R . .
H71C H 0.2188 0.4297 0.2444 0.153 Uiso 1 1 calc R . .
C72 C 0.1522(4) 0.5376(3) 0.22495(13) 0.0798(11) Uani 1 1 d . . .
H72A H 0.2205 0.5924 0.2484 0.096 Uiso 1 1 calc R . .
H72B H 0.1403 0.5567 0.1940 0.096 Uiso 1 1 calc R . .
O73 O 0.0192(2) 0.51550(14) 0.24676(7) 0.0591(5) Uani 1 1 d . . .
C74 C -0.0387(4) 0.5982(2) 0.26033(13) 0.0761(11) Uani 1 1 d . . .
H74A H -0.0594 0.6174 0.2302 0.091 Uiso 1 1 calc R . .
H74B H 0.0298 0.6542 0.2830 0.091 Uiso 1 1 calc R . .
C75 C -0.1726(5) 0.5697(3) 0.28602(16) 0.0932(12) Uani 1 1 d . . .
H75A H -0.2119 0.6253 0.2960 0.140 Uiso 1 1 calc R . .
H75B H -0.1515 0.5499 0.3155 0.140 Uiso 1 1 calc R . .
H75C H -0.2408 0.5154 0.2631 0.140 Uiso 1 1 calc R . .

loop_
_atom_site_aniso_label
_atom_site_aniso_U_11
_atom_site_aniso_U_22
_atom_site_aniso_U_33
_atom_site_aniso_U_23
_atom_site_aniso_U_13
_atom_site_aniso_U_12
Ca1 0.0340(3) 0.0308(3) 0.0228(2) 0.0074(2) 0.00484(19) 0.0105(2)
Ca2 0.0345(3) 0.0327(3) 0.0229(2) 0.0066(2) 0.0026(2) 0.0116(2)
N1 0.0345(11) 0.0312(11) 0.0222(10) 0.0064(8) 0.0019(8) 0.0122(9)
C1 0.0318(13) 0.0392(14) 0.0291(13) 0.0125(11) 0.0032(10) 0.0090(11)
C11 0.0302(12) 0.0415(14) 0.0256(12) 0.0117(11) 0.0021(10) 0.0120(11)
C12 0.0298(12) 0.0361(14) 0.0275(12) 0.0086(11) -0.0001(10) 0.0125(11)
O12 0.0405(10) 0.0377(10) 0.0292(9) 0.0112(8) -0.0042(7) 0.0068(8)
C13 0.0297(12) 0.0372(14) 0.0277(13) 0.0113(11) 0.0018(10) 0.0121(11)
C131 0.0328(13) 0.0445(15) 0.0279(13) 0.0142(11) 0.0044(10) 0.0108(11)
C132 0.0348(14) 0.0629(19) 0.0553(18) 0.0272(15) 0.0105(13) 0.0155(13)
C133 0.0426(15) 0.0458(16) 0.0399(15) 0.0190(13) 0.0093(12) 0.0101(12)
C134 0.0455(15) 0.0570(18) 0.0371(15) 0.0224(13) 0.0112(12) 0.0149(13)
C14 0.0382(14) 0.0501(16) 0.0253(13) 0.0138(12) 0.0012(11) 0.0158(12)
C15 0.0350(13) 0.0424(15) 0.0316(14) 0.0109(12) -0.0026(11) 0.0102(12)
C151 0.0555(18) 0.0595(19) 0.0347(16) 0.0150(14) -0.0118(13) -0.0065(15)
C152 0.092(6) 0.078(6) 0.049(4) -0.016(4) 0.021(4) -0.023(4)
C153 0.071(4) 0.071(4) 0.082(4) 0.024(3) -0.043(3) 0.005(3)
C154 0.071(4) 0.050(4) 0.051(3) 0.012(3) -0.025(3) -0.012(3)
C155 0.107(8) 0.052(6) 0.068(6) -0.007(5) -0.035(5) 0.018(5)
C156 0.096(8) 0.068(8) 0.039(5) 0.005(5) -0.026(5) 0.010(6)
C157 0.053(6) 0.151(15) 0.045(6) -0.015(8) -0.001(5) -0.026(7)
C16 0.0294(13) 0.0392(15) 0.0359(14) 0.0161(12) 0.0014(11) 0.0076(11)
C2 0.0319(12) 0.0354(14) 0.0252(12) 0.0110(10) 0.0044(10) 0.0090(11)
C21 0.0380(13) 0.0304(13) 0.0233(12) 0.0068(10) 0.0039(10) 0.0146(11)
C22 0.0388(13) 0.0293(13) 0.0208(11) 0.0073(10) 0.0076(10) 0.0158(11)
O22 0.0343(9) 0.0318(9) 0.0266(8) 0.0123(7) 0.0049(7) 0.0125(7)
C23 0.0390(13) 0.0367(14) 0.0233(12) 0.0087(11) 0.0037(10) 0.0186(11)
C231 0.0354(13) 0.0502(16) 0.0311(13) 0.0134(12) 0.0035(11) 0.0210(12)
C232 0.0455(16) 0.068(2) 0.0384(15) 0.0176(14) 0.0129(12) 0.0298(14)
C233 0.0343(14) 0.0548(18) 0.0469(16) 0.0119(14) 0.0044(12) 0.0108(13)
C234 0.0442(16) 0.078(2) 0.0508(17) 0.0278(16) 0.0027(13) 0.0280(15)
C24 0.0480(15) 0.0423(15) 0.0250(13) 0.0112(11) 0.0031(11) 0.0247(12)
C25 0.0499(16) 0.0309(14) 0.0259(13) 0.0096(11) 0.0067(11) 0.0151(12)
C251 0.0609(17) 0.0388(15) 0.0302(14) 0.0164(12) 0.0103(12) 0.0207(13)
C252 0.073(2) 0.0535(18) 0.0458(17) 0.0295(15) 0.0094(15) 0.0136(16)
C253 0.078(2) 0.0529(18) 0.0312(14) 0.0198(13) 0.0098(14) 0.0249(16)
C254 0.094(2) 0.0477(18) 0.0451(17) 0.0240(14) 0.0194(16) 0.0366(17)
C26 0.0421(14) 0.0321(14) 0.0277(13) 0.0091(11) 0.0076(11) 0.0112(11)
C3 0.0430(14) 0.0329(14) 0.0321(13) 0.0066(11) 0.0021(11) 0.0092(11)
C31 0.052(3) 0.035(3) 0.032(3) 0.009(2) 0.008(2) 0.019(2)
N32 0.0561(14) 0.0387(13) 0.0415(14) 0.0055(11) 0.0191(11) 0.0154(11)
C33 0.051(4) 0.051(4) 0.058(4) 0.001(3) 0.016(3) 0.025(3)
C34 0.073(5) 0.051(4) 0.040(3) 0.011(3) 0.021(3) 0.026(4)
C31A 0.060(4) 0.034(3) 0.031(3) 0.004(3) 0.002(3) 0.020(3)
C33A 0.056(6) 0.059(5) 0.075(6) -0.001(5) 0.001(4) 0.028(5)
C34A 0.088(7) 0.049(5) 0.043(5) 0.000(4) 0.029(5) 0.021(5)
N4 0.0369(11) 0.0325(11) 0.0218(10) 0.0068(8) 0.0043(8) 0.0119(9)
C4 0.0409(14) 0.0496(16) 0.0286(13) 0.0135(12) 0.0084(11) 0.0213(12)
C41 0.0374(13) 0.0435(15) 0.0263(12) 0.0121(11) 0.0081(10) 0.0180(11)
C42 0.0286(12) 0.0370(14) 0.0291(13) 0.0072(11) 0.0079(10) 0.0125(11)
O42 0.0452(10) 0.0364(10) 0.0283(9) 0.0053(8) 0.0115(7) 0.0148(8)
C43 0.0271(12) 0.0353(14) 0.0274(12) 0.0083(10) 0.0045(10) 0.0107(10)
C431 0.0307(12) 0.0340(14) 0.0296(13) 0.0104(11) 0.0052(10) 0.0113(10)
C432 0.0383(14) 0.0475(16) 0.0437(15) 0.0141(13) 0.0066(12) 0.0175(12)
C433 0.0476(15) 0.0430(15) 0.0364(14) 0.0165(12) 0.0065(12) 0.0199(12)
C434 0.0397(14) 0.0440(16) 0.0431(15) 0.0127(13) 0.0066(12) 0.0078(12)
C44 0.0326(13) 0.0394(14) 0.0225(12) 0.0090(11) 0.0051(10) 0.0111(11)
C45 0.0324(13) 0.0333(14) 0.0284(13) 0.0082(11) 0.0072(10) 0.0117(11)
C451 0.0518(15) 0.0375(15) 0.0255(13) 0.0087(11) 0.0095(11) 0.0204(12)
C452 0.0645(18) 0.0439(16) 0.0289(14) 0.0066(12) 0.0099(12) 0.0224(14)
C453 0.102(3) 0.102(3) 0.0402(17) 0.0038(18) 0.0077(17) 0.076(2)
C454 0.124(3) 0.0421(19) 0.0457(19) 0.0101(15) 0.0216(19) 0.0019(19)
C46 0.0398(14) 0.0416(15) 0.0312(13) 0.0136(11) 0.0113(11) 0.0212(12)
C5 0.0361(13) 0.0371(14) 0.0243(12) 0.0094(10) 0.0052(10) 0.0176(11)
C51 0.0319(12) 0.0314(13) 0.0240(12) 0.0078(10) 0.0036(10) 0.0074(10)
C52 0.0307(12) 0.0279(13) 0.0211(11) 0.0071(10) 0.0008(9) 0.0060(10)
O52 0.0336(9) 0.0304(9) 0.0266(8) 0.0100(7) 0.0060(7) 0.0110(7)
C53 0.0296(12) 0.0325(13) 0.0258(12) 0.0074(10) 0.0026(10) 0.0072(10)
C531 0.0313(13) 0.0402(14) 0.0298(13) 0.0101(11) 0.0061(10) 0.0124(11)
C532 0.0390(14) 0.0555(18) 0.0374(15) 0.0148(13) 0.0001(12) 0.0152(13)
C533 0.0420(15) 0.0453(16) 0.0502(17) 0.0056(13) 0.0040(12) 0.0209(13)
C534 0.0439(15) 0.0648(19) 0.0453(16) 0.0220(14) 0.0182(13) 0.0244(14)
C54 0.0323(13) 0.0374(14) 0.0282(13) 0.0106(11) 0.0066(10) 0.0076(11)
C55 0.0392(14) 0.0312(14) 0.0307(13) 0.0107(11) 0.0055(11) 0.0072(11)
C551 0.0510(16) 0.0421(16) 0.0362(14) 0.0188(12) 0.0114(12) 0.0139(13)
C552 0.083(2) 0.059(2) 0.068(2) 0.0434(17) 0.0275(17) 0.0353(17)
C553 0.068(2) 0.0477(18) 0.0542(18) 0.0271(15) 0.0066(15) 0.0032(15)
C554 0.0674(19) 0.0569(19) 0.0383(16) 0.0252(14) 0.0072(14) 0.0132(15)
C56 0.0400(14) 0.0332(14) 0.0314(13) 0.0087(11) 0.0053(11) 0.0137(11)
C6 0.0591(17) 0.0330(15) 0.0361(15) 0.0032(12) 0.0017(13) 0.0168(13)
C61 0.051(3) 0.045(3) 0.027(3) 0.001(2) 0.003(2) 0.013(2)
N62 0.0415(13) 0.0415(13) 0.0373(12) 0.0062(10) -0.0053(10) 0.0072(10)
C63 0.064(4) 0.059(4) 0.035(3) 0.011(3) -0.007(3) 0.002(3)
C64 0.048(4) 0.050(4) 0.056(5) 0.009(3) 0.005(3) 0.014(3)
C61A 0.044(4) 0.038(4) 0.033(4) 0.004(3) 0.004(3) 0.006(3)
C63A 0.064(6) 0.047(5) 0.028(4) 0.002(3) -0.004(4) 0.002(4)
C64A 0.045(5) 0.059(7) 0.061(7) 0.001(5) -0.009(5) 0.012(4)
C71 0.085(3) 0.112(4) 0.091(3) 0.005(3) 0.031(2) 0.016(3)
C72 0.082(3) 0.081(3) 0.053(2) 0.0193(19) 0.0031(18) -0.020(2)
O73 0.0746(14) 0.0442(12) 0.0510(12) 0.0138(10) 0.0030(11) 0.0029(11)
C74 0.118(3) 0.0419(19) 0.066(2) 0.0140(17) -0.016(2) 0.018(2)
C75 0.112(3) 0.086(3) 0.096(3) 0.022(2) 0.012(3) 0.055(3)

loop_
_atom_type_symbol
_atom_type_description
_atom_type_scat_dispersion_real
_atom_type_scat_dispersion_imag
_atom_type_scat_source
C C 0.0033 0.0016 'International Tables Vol C Tables 4.2.6.8 and 6.1.1.4'
H H 0.0000 0.0000 'International Tables Vol C Tables 4.2.6.8 and 6.1.1.4'
N N 0.0061 0.0033 'International Tables Vol C Tables 4.2.6.8 and 6.1.1.4'
O O 0.0106 0.0060 'International Tables Vol C Tables 4.2.6.8 and 6.1.1.4'
Ca Ca 0.2030 0.3060 'International Tables Vol C Tables 4.2.6.8 and 6.1.1.4'

loop_
_geom_angle_atom_site_label_1
_geom_angle_atom_site_label_2
_geom_angle_atom_site_label_3
_geom_angle
_geom_angle_site_symmetry_1
_geom_angle_site_symmetry_3
_geom_angle_publ_flag
O12 Ca1 O22 134.13(6) . . ?
O12 Ca1 O52 92.05(6) . . ?
O22 Ca1 O52 72.56(5) . . ?
O12 Ca1 N1 82.74(6) . . ?
O22 Ca1 N1 80.37(6) . . ?
O52 Ca1 N1 136.32(6) . . ?
O12 Ca1 N32 112.01(7) . . ?
O22 Ca1 N32 102.84(7) . . ?
O52 Ca1 N32 146.39(7) . . ?
N1 Ca1 N32 72.32(6) . . ?
O12 Ca1 Ca2 101.25(4) . . ?
O22 Ca1 Ca2 40.68(4) . . ?
O52 Ca1 Ca2 40.38(4) . . ?
N1 Ca1 Ca2 98.06(4) . . ?
N32 Ca1 Ca2 143.38(6) . . ?
O42 Ca2 O52 134.39(6) . . ?
O42 Ca2 O22 92.73(6) . . ?
O52 Ca2 O22 72.71(5) . . ?
O42 Ca2 N4 82.46(6) . . ?
O52 Ca2 N4 80.13(6) . . ?
O22 Ca2 N4 136.43(6) . . ?
O42 Ca2 N62 109.52(6) . . ?
O52 Ca2 N62 105.19(6) . . ?
O22 Ca2 N62 146.34(6) . . ?
N4 Ca2 N62 73.28(7) . . ?
O42 Ca2 Ca1 101.33(4) . . ?
O52 Ca2 Ca1 41.44(4) . . ?
O22 Ca2 Ca1 39.79(4) . . ?
N4 Ca2 Ca1 98.59(4) . . ?
N62 Ca2 Ca1 146.41(5) . . ?
C3 N1 C1 110.80(18) . . ?
C3 N1 C2 110.71(17) . . ?
C1 N1 C2 106.83(16) . . ?
C3 N1 Ca1 111.34(13) . . ?
C1 N1 Ca1 107.34(13) . . ?
C2 N1 Ca1 109.67(13) . . ?
N1 C1 C11 115.23(18) . . ?
N1 C1 H1A 108.5 . . ?
C11 C1 H1A 108.5 . . ?
N1 C1 H1B 108.5 . . ?
C11 C1 H1B 108.5 . . ?
H1A C1 H1B 107.5 . . ?
C16 C11 C12 120.7(2) . . ?
C16 C11 C1 120.8(2) . . ?
C12 C11 C1 118.5(2) . . ?
O12 C12 C11 119.0(2) . . ?
O12 C12 C13 122.3(2) . . ?
C11 C12 C13 118.6(2) . . ?
C12 O12 Ca1 116.30(14) . . ?
C14 C13 C12 117.6(2) . . ?
C14 C13 C131 121.7(2) . . ?
C12 C13 C131 120.7(2) . . ?
C134 C131 C133 107.0(2) . . ?
C134 C131 C13 112.7(2) . . ?
C133 C131 C13 110.99(18) . . ?
C134 C131 C132 107.3(2) . . ?
C133 C131 C132 108.7(2) . . ?
C13 C131 C132 109.9(2) . . ?
C131 C132 H13A 109.5 . . ?
C131 C132 H13B 109.5 . . ?
H13A C132 H13B 109.5 . . ?
C131 C132 H13C 109.5 . . ?
H13A C132 H13C 109.5 . . ?
H13B C132 H13C 109.5 . . ?
C131 C133 H13D 109.5 . . ?
C131 C133 H13E 109.5 . . ?
H13D C133 H13E 109.5 . . ?
C131 C133 H13F 109.5 . . ?
H13D C133 H13F 109.5 . . ?
H13E C133 H13F 109.5 . . ?
C131 C134 H13G 109.5 . . ?
C131 C134 H13H 109.5 . . ?
H13G C134 H13H 109.5 . . ?
C131 C134 H13I 109.5 . . ?
H13G C134 H13I 109.5 . . ?
H13H C134 H13I 109.5 . . ?
C13 C14 C15 124.7(2) . . ?
C13 C14 H14 117.6 . . ?
C15 C14 H14 117.6 . . ?
C16 C15 C14 116.3(2) . . ?
C16 C15 C151 122.4(2) . . ?
C14 C15 C151 121.3(2) . . ?
C157 C151 C152 127.1(5) . . ?
C157 C151 C15 119.1(5) . . ?
C152 C151 C15 113.9(4) . . ?
C157 C151 C154 44.2(7) . . ?
C152 C151 C154 114.2(5) . . ?
C15 C151 C154 112.2(3) . . ?
C157 C151 C156 114.5(7) . . ?
C152 C151 C156 37.4(5) . . ?
C15 C151 C156 113.0(4) . . ?
C154 C151 C156 134.3(5) . . ?
C157 C151 C153 58.6(8) . . ?
C152 C151 C153 108.5(5) . . ?
C15 C151 C153 104.0(3) . . ?
C154 C151 C153 102.8(4) . . ?
C156 C151 C153 72.9(5) . . ?
C157 C151 C155 108.2(8) . . ?
C152 C151 C155 59.2(5) . . ?
C15 C151 C155 102.1(3) . . ?
C154 C151 C155 67.2(5) . . ?
C156 C151 C155 96.4(6) . . ?
C153 C151 C155 153.9(4) . . ?
C151 C152 H15A 109.5 . . ?
C151 C152 H15B 109.5 . . ?
H15A C152 H15B 109.5 . . ?
C151 C152 H15C 109.5 . . ?
H15A C152 H15C 109.5 . . ?
H15B C152 H15C 109.5 . . ?
C151 C153 H15D 109.5 . . ?
C151 C153 H15E 109.5 . . ?
H15D C153 H15E 109.5 . . ?
C151 C153 H15F 109.5 . . ?
H15D C153 H15F 109.5 . . ?
H15E C153 H15F 109.5 . . ?
C151 C154 H15G 109.5 . . ?
C151 C154 H15H 109.5 . . ?
H15G C154 H15H 109.5 . . ?
C151 C154 H15I 109.5 . . ?
H15G C154 H15I 109.5 . . ?
H15H C154 H15I 109.5 . . ?
C151 C155 H15J 109.5 . . ?
C151 C155 H15K 109.5 . . ?
H15J C155 H15K 109.5 . . ?
C151 C155 H15L 109.5 . . ?
H15J C155 H15L 109.5 . . ?
H15K C155 H15L 109.5 . . ?
C151 C156 H15M 109.5 . . ?
C151 C156 H15N 109.5 . . ?
H15M C156 H15N 109.5 . . ?
C151 C156 H15O 109.5 . . ?
H15M C156 H15O 109.5 . . ?
H15N C156 H15O 109.5 . . ?
C151 C157 H15P 109.5 . . ?
C151 C157 H15Q 109.5 . . ?
H15P C157 H15Q 109.5 . . ?
C151 C157 H15R 109.5 . . ?
H15P C157 H15R 109.5 . . ?
H15Q C157 H15R 109.5 . . ?
C11 C16 C15 122.0(2) . . ?
C11 C16 H16 119.0 . . ?
C15 C16 H16 119.0 . . ?
N1 C2 C21 116.79(18) . . ?
N1 C2 H2A 108.1 . . ?
C21 C2 H2A 108.1 . . ?
N1 C2 H2B 108.1 . . ?
C21 C2 H2B 108.1 . . ?
H2A C2 H2B 107.3 . . ?
C26 C21 C22 119.9(2) . . ?
C26 C21 C2 119.3(2) . . ?
C22 C21 C2 120.5(2) . . ?
O22 C22 C21 119.19(19) . . ?
O22 C22 C23 121.3(2) . . ?
C21 C22 C23 119.5(2) . . ?
C22 O22 Ca1 130.73(13) . . ?
C22 O22 Ca2 121.35(12) . . ?
Ca1 O22 Ca2 99.53(6) . . ?
C24 C23 C22 117.7(2) . . ?
C24 C23 C231 120.7(2) . . ?
C22 C23 C231 121.6(2) . . ?
C234 C231 C23 112.3(2) . . ?
C234 C231 C232 106.6(2) . . ?
C23 C231 C232 110.2(2) . . ?
C234 C231 C233 106.6(2) . . ?
C23 C231 C233 112.23(19) . . ?
C232 C231 C233 108.7(2) . . ?
C231 C232 H23A 109.5 . . ?
C231 C232 H23B 109.5 . . ?
H23A C232 H23B 109.5 . . ?
C231 C232 H23C 109.5 . . ?
H23A C232 H23C 109.5 . . ?
H23B C232 H23C 109.5 . . ?
C231 C233 H23D 109.5 . . ?
C231 C233 H23E 109.5 . . ?
H23D C233 H23E 109.5 . . ?
C231 C233 H23F 109.5 . . ?
H23D C233 H23F 109.5 . . ?
H23E C233 H23F 109.5 . . ?
C231 C234 H23G 109.5 . . ?
C231 C234 H23H 109.5 . . ?
H23G C234 H23H 109.5 . . ?
C231 C234 H23I 109.5 . . ?
H23G C234 H23I 109.5 . . ?
H23H C234 H23I 109.5 . . ?
C23 C24 C25 123.8(2) . . ?
C23 C24 H24 118.1 . . ?
C25 C24 H24 118.1 . . ?
C26 C25 C24 117.1(2) . . ?
C26 C25 C251 123.8(2) . . ?
C24 C25 C251 119.1(2) . . ?
C252 C251 C254 108.9(2) . . ?
C252 C251 C25 112.0(2) . . ?
C254 C251 C25 109.5(2) . . ?
C252 C251 C253 108.0(2) . . ?
C254 C251 C253 109.1(2) . . ?
C25 C251 C253 109.3(2) . . ?
C251 C252 H25A 109.5 . . ?
C251 C252 H25B 109.5 . . ?
H25A C252 H25B 109.5 . . ?
C251 C252 H25C 109.5 . . ?
H25A C252 H25C 109.5 . . ?
H25B C252 H25C 109.5 . . ?
C251 C253 H25D 109.5 . . ?
C251 C253 H25E 109.5 . . ?
H25D C253 H25E 109.5 . . ?
C251 C253 H25F 109.5 . . ?
H25D C253 H25F 109.5 . . ?
H25E C253 H25F 109.5 . . ?
C251 C254 H25G 109.5 . . ?
C251 C254 H25H 109.5 . . ?
H25G C254 H25H 109.5 . . ?
C251 C254 H25I 109.5 . . ?
H25G C254 H25I 109.5 . . ?
H25H C254 H25I 109.5 . . ?
C25 C26 C21 121.9(2) . . ?
C25 C26 H26 119.1 . . ?
C21 C26 H26 119.1 . . ?
C31A C3 N1 114.3(3) . . ?
C31A C3 C31 53.2(3) . . ?
N1 C3 C31 113.4(2) . . ?
C31A C3 H3A 136.8 . . ?
N1 C3 H3A 108.9 . . ?
C31 C3 H3A 108.9 . . ?
C31A C3 H3B 58.2 . . ?
N1 C3 H3B 108.9 . . ?
C31 C3 H3B 108.9 . . ?
H3A C3 H3B 107.7 . . ?
C31A C3 H3C 108.7 . . ?
N1 C3 H3C 108.7 . . ?
C31 C3 H3C 138.0 . . ?
H3A C3 H3C 55.0 . . ?
H3B C3 H3C 55.4 . . ?
C31A C3 H3D 108.7 . . ?
N1 C3 H3D 108.7 . . ?
C31 C3 H3D 58.5 . . ?
H3A C3 H3D 55.0 . . ?
H3B C3 H3D 142.2 . . ?
H3C C3 H3D 107.6 . . ?
N32 C31 C3 111.7(3) . . ?
N32 C31 H31A 109.3 . . ?
C3 C31 H31A 109.3 . . ?
N32 C31 H31B 109.3 . . ?
C3 C31 H31B 109.3 . . ?
H31A C31 H31B 107.9 . . ?
C33A N32 C34 128.9(5) . . ?
C33A N32 C31 68.6(5) . . ?
C34 N32 C31 115.7(4) . . ?
C33A N32 C34A 112.7(6) . . ?
C34 N32 C34A 31.6(4) . . ?
C31 N32 C34A 141.5(4) . . ?
C33A N32 C33 34.6(4) . . ?
C34 N32 C33 109.0(4) . . ?
C31 N32 C33 102.8(3) . . ?
C34A N32 C33 82.8(4) . . ?
C33A N32 C31A 113.8(5) . . ?
C34 N32 C31A 68.6(4) . . ?
C31 N32 C31A 51.5(3) . . ?
C34A N32 C31A 99.9(5) . . ?
C33 N32 C31A 139.3(4) . . ?
C33A N32 Ca1 113.3(4) . . ?
C34 N32 Ca1 114.8(3) . . ?
C31 N32 Ca1 102.33(19) . . ?
C34A N32 Ca1 110.9(3) . . ?
C33 N32 Ca1 111.6(2) . . ?
C31A N32 Ca1 105.2(2) . . ?
N32 C33 H33A 109.5 . . ?
N32 C33 H33B 109.5 . . ?
H33A C33 H33B 109.5 . . ?
N32 C33 H33C 109.5 . . ?
H33A C33 H33C 109.5 . . ?
H33B C33 H33C 109.5 . . ?
N32 C34 H34A 109.5 . . ?
N32 C34 H34B 109.5 . . ?
H34A C34 H34B 109.5 . . ?
N32 C34 H34C 109.5 . . ?
H34A C34 H34C 109.5 . . ?
H34B C34 H34C 109.5 . . ?
C3 C31A N32 110.9(4) . . ?
C3 C31A H31C 109.5 . . ?
N32 C31A H31C 109.5 . . ?
C3 C31A H31D 109.5 . . ?
N32 C31A H31D 109.5 . . ?
H31C C31A H31D 108.0 . . ?
N32 C33A H33D 109.5 . . ?
N32 C33A H33E 109.5 . . ?
H33D C33A H33E 109.5 . . ?
N32 C33A H33F 109.5 . . ?
H33D C33A H33F 109.5 . . ?
H33E C33A H33F 109.5 . . ?
N32 C34A H34D 109.5 . . ?
N32 C34A H34E 109.5 . . ?
H34D C34A H34E 109.5 . . ?
N32 C34A H34F 109.5 . . ?
H34D C34A H34F 109.5 . . ?
H34E C34A H34F 109.5 . . ?
C6 N4 C4 111.50(18) . . ?
C6 N4 C5 110.61(18) . . ?
C4 N4 C5 106.49(16) . . ?
C6 N4 Ca2 109.70(14) . . ?
C4 N4 Ca2 108.30(13) . . ?
C5 N4 Ca2 110.17(13) . . ?
N4 C4 C41 115.28(19) . . ?
N4 C4 H4A 108.5 . . ?
C41 C4 H4A 108.5 . . ?
N4 C4 H4B 108.5 . . ?
C41 C4 H4B 108.5 . . ?
H4A C4 H4B 107.5 . . ?
C46 C41 C42 120.8(2) . . ?
C46 C41 C4 120.9(2) . . ?
C42 C41 C4 118.3(2) . . ?
O42 C42 C41 119.0(2) . . ?
O42 C42 C43 122.5(2) . . ?
C41 C42 C43 118.6(2) . . ?
C42 O42 Ca2 116.48(14) . . ?
C44 C43 C42 117.5(2) . . ?
C44 C43 C431 121.7(2) . . ?
C42 C43 C431 120.8(2) . . ?
C43 C431 C434 109.91(19) . . ?
C43 C431 C432 110.72(19) . . ?
C434 C431 C432 108.75(19) . . ?
C43 C431 C433 112.45(19) . . ?
C434 C431 C433 107.34(19) . . ?
C432 C431 C433 107.52(19) . . ?
C431 C432 H43A 109.5 . . ?
C431 C432 H43B 109.5 . . ?
H43A C432 H43B 109.5 . . ?
C431 C432 H43C 109.5 . . ?
H43A C432 H43C 109.5 . . ?
H43B C432 H43C 109.5 . . ?
C431 C433 H43D 109.5 . . ?
C431 C433 H43E 109.5 . . ?
H43D C433 H43E 109.5 . . ?
C431 C433 H43F 109.5 . . ?
H43D C433 H43F 109.5 . . ?
H43E C433 H43F 109.5 . . ?
C431 C434 H43G 109.5 . . ?
C431 C434 H43H 109.5 . . ?
H43G C434 H43H 109.5 . . ?
C431 C434 H43I 109.5 . . ?
H43G C434 H43I 109.5 . . ?
H43H C434 H43I 109.5 . . ?
C45 C44 C43 124.8(2) . . ?
C45 C44 H44 117.6 . . ?
C43 C44 H44 117.6 . . ?
C44 C45 C46 116.3(2) . . ?
C44 C45 C451 123.0(2) . . ?
C46 C45 C451 120.6(2) . . ?
C453 C451 C452 108.3(2) . . ?
C453 C451 C45 110.0(2) . . ?
C452 C451 C45 112.9(2) . . ?
C453 C451 C454 110.0(3) . . ?
C452 C451 C454 106.9(2) . . ?
C45 C451 C454 108.5(2) . . ?
C451 C452 H45A 109.5 . . ?
C451 C452 H45B 109.5 . . ?
H45A C452 H45B 109.5 . . ?
C451 C452 H45C 109.5 . . ?
H45A C452 H45C 109.5 . . ?
H45B C452 H45C 109.5 . . ?
C451 C453 H45D 109.5 . . ?
C451 C453 H45E 109.5 . . ?
H45D C453 H45E 109.5 . . ?
C451 C453 H45F 109.5 . . ?
H45D C453 H45F 109.5 . . ?
H45E C453 H45F 109.5 . . ?
C451 C454 H45G 109.5 . . ?
C451 C454 H45H 109.5 . . ?
H45G C454 H45H 109.5 . . ?
C451 C454 H45I 109.5 . . ?
H45G C454 H45I 109.5 . . ?
H45H C454 H45I 109.5 . . ?
C41 C46 C45 122.0(2) . . ?
C41 C46 H46 119.0 . . ?
C45 C46 H46 119.0 . . ?
N4 C5 C51 116.57(18) . . ?
N4 C5 H5A 108.1 . . ?
C51 C5 H5A 108.1 . . ?
N4 C5 H5B 108.1 . . ?
C51 C5 H5B 108.1 . . ?
H5A C5 H5B 107.3 . . ?
C56 C51 C52 119.9(2) . . ?
C56 C51 C5 119.3(2) . . ?
C52 C51 C5 120.5(2) . . ?
O52 C52 C51 119.23(19) . . ?
O52 C52 C53 121.2(2) . . ?
C51 C52 C53 119.5(2) . . ?
C52 O52 Ca2 130.66(13) . . ?
C52 O52 Ca1 122.50(13) . . ?
Ca2 O52 Ca1 98.18(6) . . ?
C54 C53 C52 117.4(2) . . ?
C54 C53 C531 120.8(2) . . ?
C52 C53 C531 121.8(2) . . ?
C534 C531 C53 112.9(2) . . ?
C534 C531 C533 106.8(2) . . ?
C53 C531 C533 112.05(19) . . ?
C534 C531 C532 106.5(2) . . ?
C53 C531 C532 110.10(19) . . ?
C533 C531 C532 108.2(2) . . ?
C531 C532 H53A 109.5 . . ?
C531 C532 H53B 109.5 . . ?
H53A C532 H53B 109.5 . . ?
C531 C532 H53C 109.5 . . ?
H53A C532 H53C 109.5 . . ?
H53B C532 H53C 109.5 . . ?
C531 C533 H53D 109.5 . . ?
C531 C533 H53E 109.5 . . ?
H53D C533 H53E 109.5 . . ?
C531 C533 H53F 109.5 . . ?
H53D C533 H53F 109.5 . . ?
H53E C533 H53F 109.5 . . ?
C531 C534 H53G 109.5 . . ?
C531 C534 H53H 109.5 . . ?
H53G C534 H53H 109.5 . . ?
C531 C534 H53I 109.5 . . ?
H53G C534 H53I 109.5 . . ?
H53H C534 H53I 109.5 . . ?
C53 C54 C55 124.3(2) . . ?
C53 C54 H54 117.8 . . ?
C55 C54 H54 117.8 . . ?
C56 C55 C54 116.3(2) . . ?
C56 C55 C551 123.6(2) . . ?
C54 C55 C551 120.1(2) . . ?
C552 C551 C553 109.0(2) . . ?
C552 C551 C554 108.7(2) . . ?
C553 C551 C554 108.2(2) . . ?
C552 C551 C55 111.5(2) . . ?
C553 C551 C55 110.3(2) . . ?
C554 C551 C55 109.1(2) . . ?
C551 C552 H55A 109.5 . . ?
C551 C552 H55B 109.5 . . ?
H55A C552 H55B 109.5 . . ?
C551 C552 H55C 109.5 . . ?
H55A C552 H55C 109.5 . . ?
H55B C552 H55C 109.5 . . ?
C551 C553 H55D 109.5 . . ?
C551 C553 H55E 109.5 . . ?
H55D C553 H55E 109.5 . . ?
C551 C553 H55F 109.5 . . ?
H55D C553 H55F 109.5 . . ?
H55E C553 H55F 109.5 . . ?
C551 C554 H55G 109.5 . . ?
C551 C554 H55H 109.5 . . ?
H55G C554 H55H 109.5 . . ?
C551 C554 H55I 109.5 . . ?
H55G C554 H55I 109.5 . . ?
H55H C554 H55I 109.5 . . ?
C55 C56 C51 122.4(2) . . ?
C55 C56 H56 118.8 . . ?
C51 C56 H56 118.8 . . ?
C61A C6 N4 115.0(3) . . ?
C61A C6 C61 48.1(3) . . ?
N4 C6 C61 116.5(3) . . ?
C61A C6 H6A 63.2 . . ?
N4 C6 H6A 108.2 . . ?
C61 C6 H6A 108.2 . . ?
C61A C6 H6B 136.6 . . ?
N4 C6 H6B 108.2 . . ?
C61 C6 H6B 108.2 . . ?
H6A C6 H6B 107.3 . . ?
C61A C6 H6C 108.5 . . ?
N4 C6 H6C 108.5 . . ?
C61 C6 H6C 62.6 . . ?
H6A C6 H6C 142.0 . . ?
H6B C6 H6C 51.1 . . ?
C61A C6 H6D 108.5 . . ?
N4 C6 H6D 108.5 . . ?
C61 C6 H6D 134.8 . . ?
H6A C6 H6D 50.5 . . ?
H6B C6 H6D 59.0 . . ?
H6C C6 H6D 107.5 . . ?
C6 C61 N62 113.4(3) . . ?
C6 C61 H61A 108.9 . . ?
N62 C61 H61A 108.9 . . ?
C6 C61 H61B 108.9 . . ?
N62 C61 H61B 108.9 . . ?
H61A C61 H61B 107.7 . . ?
C63A N62 C64 129.7(5) . . ?
C63A N62 C61 71.0(5) . . ?
C64 N62 C61 112.6(4) . . ?
C63A N62 C61A 115.2(5) . . ?
C64 N62 C61A 74.7(4) . . ?
C61 N62 C61A 46.1(3) . . ?
C63A N62 C63 34.0(4) . . ?
C64 N62 C63 108.7(4) . . ?
C61 N62 C63 104.0(3) . . ?
C61A N62 C63 143.1(4) . . ?
C63A N62 C64A 111.7(6) . . ?
C64 N62 C64A 28.7(4) . . ?
C61 N62 C64A 133.5(5) . . ?
C61A N62 C64A 102.9(5) . . ?
C63 N62 C64A 83.1(5) . . ?
C63A N62 Ca2 115.8(4) . . ?
C64 N62 Ca2 110.6(3) . . ?
C61 N62 Ca2 107.35(19) . . ?
C61A N62 Ca2 98.3(2) . . ?
C63 N62 Ca2 113.4(3) . . ?
C64A N62 Ca2 111.6(4) . . ?
N62 C63 H63A 109.5 . . ?
N62 C63 H63B 109.5 . . ?
H63A C63 H63B 109.5 . . ?
N62 C63 H63C 109.5 . . ?
H63A C63 H63C 109.5 . . ?
H63B C63 H63C 109.5 . . ?
N62 C64 H64A 109.5 . . ?
N62 C64 H64B 109.5 . . ?
H64A C64 H64B 109.5 . . ?
N62 C64 H64C 109.5 . . ?
H64A C64 H64C 109.5 . . ?
H64B C64 H64C 109.5 . . ?
C6 C61A N62 116.4(4) . . ?
C6 C61A H61C 108.2 . . ?
N62 C61A H61C 108.2 . . ?
C6 C61A H61D 108.2 . . ?
N62 C61A H61D 108.2 . . ?
H61C C61A H61D 107.3 . . ?
N62 C63A H63D 109.5 . . ?
N62 C63A H63E 109.5 . . ?
H63D C63A H63E 109.5 . . ?
N62 C63A H63F 109.5 . . ?
H63D C63A H63F 109.5 . . ?
H63E C63A H63F 109.5 . . ?
N62 C64A H64D 109.5 . . ?
N62 C64A H64E 109.5 . . ?
H64D C64A H64E 109.5 . . ?
N62 C64A H64F 109.5 . . ?
H64D C64A H64F 109.5 . . ?
H64E C64A H64F 109.5 . . ?
C72 C71 H71A 109.5 . . ?
C72 C71 H71B 109.5 . . ?
H71A C71 H71B 109.5 . . ?
C72 C71 H71C 109.5 . . ?
H71A C71 H71C 109.5 . . ?
H71B C71 H71C 109.5 . . ?
O73 C72 C71 108.6(3) . . ?
O73 C72 H72A 110.0 . . ?
C71 C72 H72A 110.0 . . ?
O73 C72 H72B 110.0 . . ?
C71 C72 H72B 110.0 . . ?
H72A C72 H72B 108.3 . . ?
C72 O73 C74 112.7(3) . . ?
O73 C74 C75 108.6(3) . . ?
O73 C74 H74A 110.0 . . ?
C75 C74 H74A 110.0 . . ?
O73 C74 H74B 110.0 . . ?
C75 C74 H74B 110.0 . . ?
H74A C74 H74B 108.4 . . ?
C74 C75 H75A 109.5 . . ?
C74 C75 H75B 109.5 . . ?
H75A C75 H75B 109.5 . . ?
C74 C75 H75C 109.5 . . ?
H75A C75 H75C 109.5 . . ?
H75B C75 H75C 109.5 . . ?

loop_
_geom_bond_atom_site_label_1
_geom_bond_atom_site_label_2
_geom_bond_distance
_geom_bond_site_symmetry_2
_geom_bond_publ_flag
Ca1 O12 2.1817(16) . ?
Ca1 O22 2.2488(15) . ?
Ca1 O52 2.3170(16) . ?
Ca1 N1 2.5115(19) . ?
Ca1 N32 2.551(2) . ?
Ca1 Ca2 3.4653(6) . ?
Ca2 O42 2.1842(16) . ?
Ca2 O52 2.2682(15) . ?
Ca2 O22 2.2904(15) . ?
Ca2 N4 2.4981(19) . ?
Ca2 N62 2.552(2) . ?
N1 C3 1.479(3) . ?
N1 C1 1.498(3) . ?
N1 C2 1.498(3) . ?
C1 C11 1.507(3) . ?
C1 H1A 0.9700 . ?
C1 H1B 0.9700 . ?
C11 C16 1.388(3) . ?
C11 C12 1.411(3) . ?
C12 O12 1.328(3) . ?
C12 C13 1.425(3) . ?
C13 C14 1.389(3) . ?
C13 C131 1.538(3) . ?
C131 C134 1.530(3) . ?
C131 C133 1.532(3) . ?
C131 C132 1.540(3) . ?
C132 H13A 0.9600 . ?
C132 H13B 0.9600 . ?
C132 H13C 0.9600 . ?
C133 H13D 0.9600 . ?
C133 H13E 0.9600 . ?
C133 H13F 0.9600 . ?
C134 H13G 0.9600 . ?
C134 H13H 0.9600 . ?
C134 H13I 0.9600 . ?
C14 C15 1.394(3) . ?
C14 H14 0.9300 . ?
C15 C16 1.390(3) . ?
C15 C151 1.529(4) . ?
C151 C157 1.331(9) . ?
C151 C152 1.404(7) . ?
C151 C154 1.532(6) . ?
C151 C156 1.606(10) . ?
C151 C153 1.630(6) . ?
C151 C155 1.731(9) . ?
C152 H15A 0.9600 . ?
C152 H15B 0.9600 . ?
C152 H15C 0.9600 . ?
C153 H15D 0.9600 . ?
C153 H15E 0.9600 . ?
C153 H15F 0.9600 . ?
C154 H15G 0.9600 . ?
C154 H15H 0.9600 . ?
C154 H15I 0.9600 . ?
C155 H15J 0.9600 . ?
C155 H15K 0.9600 . ?
C155 H15L 0.9600 . ?
C156 H15M 0.9600 . ?
C156 H15N 0.9600 . ?
C156 H15O 0.9600 . ?
C157 H15P 0.9600 . ?
C157 H15Q 0.9600 . ?
C157 H15R 0.9600 . ?
C16 H16 0.9300 . ?
C2 C21 1.511(3) . ?
C2 H2A 0.9700 . ?
C2 H2B 0.9700 . ?
C21 C26 1.394(3) . ?
C21 C22 1.404(3) . ?
C22 O22 1.345(3) . ?
C22 C23 1.418(3) . ?
C23 C24 1.389(3) . ?
C23 C231 1.535(3) . ?
C231 C234 1.532(3) . ?
C231 C232 1.535(3) . ?
C231 C233 1.536(4) . ?
C232 H23A 0.9600 . ?
C232 H23B 0.9600 . ?
C232 H23C 0.9600 . ?
C233 H23D 0.9600 . ?
C233 H23E 0.9600 . ?
C233 H23F 0.9600 . ?
C234 H23G 0.9600 . ?
C234 H23H 0.9600 . ?
C234 H23I 0.9600 . ?
C24 C25 1.394(3) . ?
C24 H24 0.9300 . ?
C25 C26 1.383(3) . ?
C25 C251 1.537(3) . ?
C251 C252 1.522(4) . ?
C251 C254 1.532(4) . ?
C251 C253 1.543(3) . ?
C252 H25A 0.9600 . ?
C252 H25B 0.9600 . ?
C252 H25C 0.9600 . ?
C253 H25D 0.9600 . ?
C253 H25E 0.9600 . ?
C253 H25F 0.9600 . ?
C254 H25G 0.9600 . ?
C254 H25H 0.9600 . ?
C254 H25I 0.9600 . ?
C26 H26 0.9300 . ?
C3 C31A 1.473(6) . ?
C3 C31 1.521(5) . ?
C3 H3A 0.9700 . ?
C3 H3B 0.9700 . ?
C3 H3C 0.9700 . ?
C3 H3D 0.9700 . ?
C31 N32 1.512(5) . ?
C31 H31A 0.9700 . ?
C31 H31B 0.9700 . ?
N32 C33A 1.315(8) . ?
N32 C34 1.374(7) . ?
N32 C34A 1.563(8) . ?
N32 C33 1.567(6) . ?
N32 C31A 1.574(6) . ?
C33 H33A 0.9600 . ?
C33 H33B 0.9600 . ?
C33 H33C 0.9600 . ?
C34 H34A 0.9600 . ?
C34 H34B 0.9600 . ?
C34 H34C 0.9600 . ?
C31A H31C 0.9700 . ?
C31A H31D 0.9700 . ?
C33A H33D 0.9600 . ?
C33A H33E 0.9600 . ?
C33A H33F 0.9600 . ?
C34A H34D 0.9600 . ?
C34A H34E 0.9600 . ?
C34A H34F 0.9600 . ?
N4 C6 1.478(3) . ?
N4 C4 1.497(3) . ?
N4 C5 1.499(3) . ?
C4 C41 1.514(3) . ?
C4 H4A 0.9700 . ?
C4 H4B 0.9700 . ?
C41 C46 1.389(3) . ?
C41 C42 1.417(3) . ?
C42 O42 1.325(3) . ?
C42 C43 1.425(3) . ?
C43 C44 1.401(3) . ?
C43 C431 1.531(3) . ?
C431 C434 1.531(3) . ?
C431 C432 1.533(3) . ?
C431 C433 1.536(3) . ?
C432 H43A 0.9600 . ?
C432 H43B 0.9600 . ?
C432 H43C 0.9600 . ?
C433 H43D 0.9600 . ?
C433 H43E 0.9600 . ?
C433 H43F 0.9600 . ?
C434 H43G 0.9600 . ?
C434 H43H 0.9600 . ?
C434 H43I 0.9600 . ?
C44 C45 1.390(3) . ?
C44 H44 0.9300 . ?
C45 C46 1.394(3) . ?
C45 C451 1.528(3) . ?
C451 C453 1.522(4) . ?
C451 C452 1.528(3) . ?
C451 C454 1.533(4) . ?
C452 H45A 0.9600 . ?
C452 H45B 0.9600 . ?
C452 H45C 0.9600 . ?
C453 H45D 0.9600 . ?
C453 H45E 0.9600 . ?
C453 H45F 0.9600 . ?
C454 H45G 0.9600 . ?
C454 H45H 0.9600 . ?
C454 H45I 0.9600 . ?
C46 H46 0.9300 . ?
C5 C51 1.512(3) . ?
C5 H5A 0.9700 . ?
C5 H5B 0.9700 . ?
C51 C56 1.391(3) . ?
C51 C52 1.401(3) . ?
C52 O52 1.348(3) . ?
C52 C53 1.423(3) . ?
C53 C54 1.390(3) . ?
C53 C531 1.537(3) . ?
C531 C534 1.529(3) . ?
C531 C533 1.538(3) . ?
C531 C532 1.540(3) . ?
C532 H53A 0.9600 . ?
C532 H53B 0.9600 . ?
C532 H53C 0.9600 . ?
C533 H53D 0.9600 . ?
C533 H53E 0.9600 . ?
C533 H53F 0.9600 . ?
C534 H53G 0.9600 . ?
C534 H53H 0.9600 . ?
C534 H53I 0.9600 . ?
C54 C55 1.396(3) . ?
C54 H54 0.9300 . ?
C55 C56 1.388(3) . ?
C55 C551 1.541(3) . ?
C551 C552 1.520(4) . ?
C551 C553 1.531(4) . ?
C551 C554 1.533(4) . ?
C552 H55A 0.9600 . ?
C552 H55B 0.9600 . ?
C552 H55C 0.9600 . ?
C553 H55D 0.9600 . ?
C553 H55E 0.9600 . ?
C553 H55F 0.9600 . ?
C554 H55G 0.9600 . ?
C554 H55H 0.9600 . ?
C554 H55I 0.9600 . ?
C56 H56 0.9300 . ?
C6 C61A 1.417(7) . ?
C6 C61 1.499(5) . ?
C6 H6A 0.9700 . ?
C6 H6B 0.9700 . ?
C6 H6C 0.9700 . ?
C6 H6D 0.9700 . ?
C61 N62 1.503(5) . ?
C61 H61A 0.9700 . ?
C61 H61B 0.9700 . ?
N62 C63A 1.382(8) . ?
N62 C64 1.402(8) . ?
N62 C61A 1.534(7) . ?
N62 C63 1.540(6) . ?
N62 C64A 1.560(11) . ?
C63 H63A 0.9600 . ?
C63 H63B 0.9600 . ?
C63 H63C 0.9600 . ?
C64 H64A 0.9600 . ?
C64 H64B 0.9600 . ?
C64 H64C 0.9600 . ?
C61A H61C 0.9700 . ?
C61A H61D 0.9700 . ?
C63A H63D 0.9600 . ?
C63A H63E 0.9600 . ?
C63A H63F 0.9600 . ?
C64A H64D 0.9600 . ?
C64A H64E 0.9600 . ?
C64A H64F 0.9600 . ?
C71 C72 1.492(5) . ?
C71 H71A 0.9600 . ?
C71 H71B 0.9600 . ?
C71 H71C 0.9600 . ?
C72 O73 1.417(4) . ?
C72 H72A 0.9700 . ?
C72 H72B 0.9700 . ?
O73 C74 1.423(4) . ?
C74 C75 1.490(5) . ?
C74 H74A 0.9700 . ?
C74 H74B 0.9700 . ?
C75 H75A 0.9600 . ?
C75 H75B 0.9600 . ?
C75 H75C 0.9600 . ?

loop_
_geom_torsion_atom_site_label_1
_geom_torsion_atom_site_label_2
_geom_torsion_atom_site_label_3
_geom_torsion_atom_site_label_4
_geom_torsion
_geom_torsion_site_symmetry_1
_geom_torsion_site_symmetry_2
_geom_torsion_site_symmetry_3
_geom_torsion_site_symmetry_4
_geom_torsion_publ_flag
O12 Ca1 Ca2 O42 -68.54(6) . . . . ?
O22 Ca1 Ca2 O42 80.52(7) . . . . ?
O52 Ca1 Ca2 O42 -148.31(7) . . . . ?
N1 Ca1 Ca2 O42 15.61(6) . . . . ?
N32 Ca1 Ca2 O42 86.72(10) . . . . ?
O12 Ca1 Ca2 O52 79.77(7) . . . . ?
O22 Ca1 Ca2 O52 -131.17(8) . . . . ?
N1 Ca1 Ca2 O52 163.92(7) . . . . ?
N32 Ca1 Ca2 O52 -124.97(10) . . . . ?
O12 Ca1 Ca2 O22 -149.05(7) . . . . ?
O52 Ca1 Ca2 O22 131.17(8) . . . . ?
N1 Ca1 Ca2 O22 -64.91(7) . . . . ?
N32 Ca1 Ca2 O22 6.21(10) . . . . ?
O12 Ca1 Ca2 N4 15.43(6) . . . . ?
O22 Ca1 Ca2 N4 164.49(7) . . . . ?
O52 Ca1 Ca2 N4 -64.34(7) . . . . ?
N1 Ca1 Ca2 N4 99.58(6) . . . . ?
N32 Ca1 Ca2 N4 170.69(10) . . . . ?
O12 Ca1 Ca2 N62 88.06(10) . . . . ?
O22 Ca1 Ca2 N62 -122.88(11) . . . . ?
O52 Ca1 Ca2 N62 8.29(11) . . . . ?
N1 Ca1 Ca2 N62 172.21(10) . . . . ?
N32 Ca1 Ca2 N62 -116.68(12) . . . . ?
O12 Ca1 N1 C3 -120.31(14) . . . . ?
O22 Ca1 N1 C3 102.51(14) . . . . ?
O52 Ca1 N1 C3 154.35(13) . . . . ?
N32 Ca1 N1 C3 -4.39(14) . . . . ?
Ca2 Ca1 N1 C3 139.29(13) . . . . ?
O12 Ca1 N1 C1 1.12(13) . . . . ?
O22 Ca1 N1 C1 -136.06(13) . . . . ?
O52 Ca1 N1 C1 -84.22(15) . . . . ?
N32 Ca1 N1 C1 117.04(14) . . . . ?
Ca2 Ca1 N1 C1 -99.28(12) . . . . ?
O12 Ca1 N1 C2 116.82(14) . . . . ?
O22 Ca1 N1 C2 -20.37(13) . . . . ?
O52 Ca1 N1 C2 31.48(17) . . . . ?
N32 Ca1 N1 C2 -127.26(15) . . . . ?
Ca2 Ca1 N1 C2 16.42(13) . . . . ?
C3 N1 C1 C11 67.9(2) . . . . ?
C2 N1 C1 C11 -171.47(19) . . . . ?
Ca1 N1 C1 C11 -53.9(2) . . . . ?
N1 C1 C11 C16 -109.5(2) . . . . ?
N1 C1 C11 C12 71.9(3) . . . . ?
C16 C11 C12 O12 177.8(2) . . . . ?
C1 C11 C12 O12 -3.5(3) . . . . ?
C16 C11 C12 C13 -0.5(3) . . . . ?
C1 C11 C12 C13 178.1(2) . . . . ?
C11 C12 O12 Ca1 -63.8(2) . . . . ?
C13 C12 O12 Ca1 114.5(2) . . . . ?
O22 Ca1 O12 C12 124.41(15) . . . . ?
O52 Ca1 O12 C12 -168.11(15) . . . . ?
N1 Ca1 O12 C12 55.43(15) . . . . ?
N32 Ca1 O12 C12 -12.13(16) . . . . ?
Ca2 Ca1 O12 C12 152.25(14) . . . . ?
O12 C12 C13 C14 -177.1(2) . . . . ?
C11 C12 C13 C14 1.2(3) . . . . ?
O12 C12 C13 C131 1.1(3) . . . . ?
C11 C12 C13 C131 179.4(2) . . . . ?
C14 C13 C131 C134 -3.2(3) . . . . ?
C12 C13 C131 C134 178.7(2) . . . . ?
C14 C13 C131 C133 -123.2(2) . . . . ?
C12 C13 C131 C133 58.7(3) . . . . ?
C14 C13 C131 C132 116.5(2) . . . . ?
C12 C13 C131 C132 -61.6(3) . . . . ?
C12 C13 C14 C15 -0.1(4) . . . . ?
C131 C13 C14 C15 -178.3(2) . . . . ?
C13 C14 C15 C16 -1.7(4) . . . . ?
C13 C14 C15 C151 178.2(2) . . . . ?
C16 C15 C151 C157 -44.6(10) . . . . ?
C14 C15 C151 C157 135.5(9) . . . . ?
C16 C15 C151 C152 135.8(5) . . . . ?
C14 C15 C151 C152 -44.1(6) . . . . ?
C16 C15 C151 C154 4.2(5) . . . . ?
C14 C15 C151 C154 -175.7(4) . . . . ?
C16 C15 C151 C156 176.7(5) . . . . ?
C14 C15 C151 C156 -3.2(6) . . . . ?
C16 C15 C151 C153 -106.2(4) . . . . ?
C14 C15 C151 C153 73.9(4) . . . . ?
C16 C15 C151 C155 74.3(5) . . . . ?
C14 C15 C151 C155 -105.6(4) . . . . ?
C12 C11 C16 C15 -1.4(4) . . . . ?
C1 C11 C16 C15 -180.0(2) . . . . ?
C14 C15 C16 C11 2.4(3) . . . . ?
C151 C15 C16 C11 -177.5(2) . . . . ?
C3 N1 C2 C21 -58.7(2) . . . . ?
C1 N1 C2 C21 -179.40(19) . . . . ?
Ca1 N1 C2 C21 64.6(2) . . . . ?
N1 C2 C21 C26 122.1(2) . . . . ?
N1 C2 C21 C22 -64.2(3) . . . . ?
C26 C21 C22 O22 175.78(19) . . . . ?
C2 C21 C22 O22 2.1(3) . . . . ?
C26 C21 C22 C23 -3.4(3) . . . . ?
C2 C21 C22 C23 -177.11(19) . . . . ?
C21 C22 O22 Ca1 47.5(3) . . . . ?
C23 C22 O22 Ca1 -133.28(18) . . . . ?
C21 C22 O22 Ca2 -93.8(2) . . . . ?
C23 C22 O22 Ca2 85.4(2) . . . . ?
O12 Ca1 O22 C22 -102.58(18) . . . . ?
O52 Ca1 O22 C22 -177.96(18) . . . . ?
N1 Ca1 O22 C22 -32.65(17) . . . . ?
N32 Ca1 O22 C22 36.57(18) . . . . ?
Ca2 Ca1 O22 C22 -147.22(19) . . . . ?
O12 Ca1 O22 Ca2 44.64(10) . . . . ?
O52 Ca1 O22 Ca2 -30.74(5) . . . . ?
N1 Ca1 O22 Ca2 114.57(6) . . . . ?
N32 Ca1 O22 Ca2 -176.21(6) . . . . ?
O42 Ca2 O22 C22 46.80(16) . . . . ?
O52 Ca2 O22 C22 -177.26(16) . . . . ?
N4 Ca2 O22 C22 128.72(15) . . . . ?
N62 Ca2 O22 C22 -85.67(19) . . . . ?
Ca1 Ca2 O22 C22 151.29(18) . . . . ?
O42 Ca2 O22 Ca1 -104.49(6) . . . . ?
O52 Ca2 O22 Ca1 31.45(5) . . . . ?
N4 Ca2 O22 Ca1 -22.56(10) . . . . ?
N62 Ca2 O22 Ca1 123.05(11) . . . . ?
O22 C22 C23 C24 -174.98(19) . . . . ?
C21 C22 C23 C24 4.2(3) . . . . ?
O22 C22 C23 C231 4.7(3) . . . . ?
C21 C22 C23 C231 -176.1(2) . . . . ?
C24 C23 C231 C234 0.0(3) . . . . ?
C22 C23 C231 C234 -179.7(2) . . . . ?
C24 C23 C231 C232 -118.7(2) . . . . ?
C22 C23 C231 C232 61.7(3) . . . . ?
C24 C23 C231 C233 120.1(2) . . . . ?
C22 C23 C231 C233 -59.6(3) . . . . ?
C22 C23 C24 C25 -1.5(3) . . . . ?
C231 C23 C24 C25 178.8(2) . . . . ?
C23 C24 C25 C26 -2.1(3) . . . . ?
C23 C24 C25 C251 177.3(2) . . . . ?
C26 C25 C251 C252 0.1(3) . . . . ?
C24 C25 C251 C252 -179.2(2) . . . . ?
C26 C25 C251 C254 -120.8(3) . . . . ?
C24 C25 C251 C254 59.9(3) . . . . ?
C26 C25 C251 C253 119.7(3) . . . . ?
C24 C25 C251 C253 -59.6(3) . . . . ?
C24 C25 C26 C21 2.9(3) . . . . ?
C251 C25 C26 C21 -176.4(2) . . . . ?
C22 C21 C26 C25 -0.3(3) . . . . ?
C2 C21 C26 C25 173.5(2) . . . . ?
C1 N1 C3 C31A -85.0(3) . . . . ?
C2 N1 C3 C31A 156.7(3) . . . . ?
Ca1 N1 C3 C31A 34.4(3) . . . . ?
C1 N1 C3 C31 -143.6(2) . . . . ?
C2 N1 C3 C31 98.1(3) . . . . ?
Ca1 N1 C3 C31 -24.2(3) . . . . ?
C31A C3 C31 N32 -45.5(4) . . . . ?
N1 C3 C31 N32 58.2(4) . . . . ?
C3 C31 N32 C33A -167.1(5) . . . . ?
C3 C31 N32 C34 68.8(4) . . . . ?
C3 C31 N32 C34A 92.9(7) . . . . ?
C3 C31 N32 C33 -172.6(3) . . . . ?
C3 C31 N32 C31A 43.1(3) . . . . ?
C3 C31 N32 Ca1 -56.7(3) . . . . ?
O12 Ca1 N32 C33A 176.8(5) . . . . ?
O22 Ca1 N32 C33A 27.2(5) . . . . ?
O52 Ca1 N32 C33A -50.6(6) . . . . ?
N1 Ca1 N32 C33A 102.5(5) . . . . ?
Ca2 Ca1 N32 C33A 23.0(6) . . . . ?
O12 Ca1 N32 C34 -21.1(4) . . . . ?
O22 Ca1 N32 C34 -170.7(4) . . . . ?
O52 Ca1 N32 C34 111.5(4) . . . . ?
N1 Ca1 N32 C34 -95.4(4) . . . . ?
Ca2 Ca1 N32 C34 -174.9(3) . . . . ?
O12 Ca1 N32 C31 105.0(2) . . . . ?
O22 Ca1 N32 C31 -44.6(2) . . . . ?
O52 Ca1 N32 C31 -122.4(2) . . . . ?
N1 Ca1 N32 C31 30.7(2) . . . . ?
Ca2 Ca1 N32 C31 -48.8(2) . . . . ?
O12 Ca1 N32 C34A -55.3(5) . . . . ?
O22 Ca1 N32 C34A 155.1(4) . . . . ?
O52 Ca1 N32 C34A 77.4(5) . . . . ?
N1 Ca1 N32 C34A -129.5(5) . . . . ?
Ca2 Ca1 N32 C34A 151.0(4) . . . . ?
O12 Ca1 N32 C33 -145.8(3) . . . . ?
O22 Ca1 N32 C33 64.7(3) . . . . ?
O52 Ca1 N32 C33 -13.1(4) . . . . ?
N1 Ca1 N32 C33 140.0(3) . . . . ?
Ca2 Ca1 N32 C33 60.5(3) . . . . ?
O12 Ca1 N32 C31A 51.9(3) . . . . ?
O22 Ca1 N32 C31A -97.7(3) . . . . ?
O52 Ca1 N32 C31A -175.4(2) . . . . ?
N1 Ca1 N32 C31A -22.3(2) . . . . ?
Ca2 Ca1 N32 C31A -101.8(3) . . . . ?
N1 C3 C31A N32 -58.9(5) . . . . ?
C31 C3 C31A N32 43.0(3) . . . . ?
C33A N32 C31A C3 -75.3(6) . . . . ?
C34 N32 C31A C3 160.4(5) . . . . ?
C31 N32 C31A C3 -44.6(3) . . . . ?
C34A N32 C31A C3 164.3(5) . . . . ?
C33 N32 C31A C3 -105.1(6) . . . . ?
Ca1 N32 C31A C3 49.3(4) . . . . ?
O42 Ca2 N4 C6 -121.41(15) . . . . ?
O52 Ca2 N4 C6 100.93(15) . . . . ?
O22 Ca2 N4 C6 152.57(13) . . . . ?
N62 Ca2 N4 C6 -8.35(14) . . . . ?
Ca1 Ca2 N4 C6 138.19(14) . . . . ?
O42 Ca2 N4 C4 0.49(13) . . . . ?
O52 Ca2 N4 C4 -137.17(14) . . . . ?
O22 Ca2 N4 C4 -85.53(15) . . . . ?
N62 Ca2 N4 C4 113.55(14) . . . . ?
Ca1 Ca2 N4 C4 -99.91(13) . . . . ?
O42 Ca2 N4 C5 116.60(14) . . . . ?
O52 Ca2 N4 C5 -21.07(13) . . . . ?
O22 Ca2 N4 C5 30.58(17) . . . . ?
N62 Ca2 N4 C5 -130.34(15) . . . . ?
Ca1 Ca2 N4 C5 16.20(14) . . . . ?
C6 N4 C4 C41 67.9(3) . . . . ?
C5 N4 C4 C41 -171.4(2) . . . . ?
Ca2 N4 C4 C41 -52.9(2) . . . . ?
N4 C4 C41 C46 -110.7(3) . . . . ?
N4 C4 C41 C42 70.7(3) . . . . ?
C46 C41 C42 O42 178.0(2) . . . . ?
C4 C41 C42 O42 -3.3(3) . . . . ?
C46 C41 C42 C43 -0.2(3) . . . . ?
C4 C41 C42 C43 178.4(2) . . . . ?
C41 C42 O42 Ca2 -64.2(2) . . . . ?
C43 C42 O42 Ca2 114.0(2) . . . . ?
O52 Ca2 O42 C42 124.30(15) . . . . ?
O22 Ca2 O42 C42 -167.39(16) . . . . ?
N4 Ca2 O42 C42 56.11(16) . . . . ?
N62 Ca2 O42 C42 -13.11(17) . . . . ?
Ca1 Ca2 O42 C42 153.41(15) . . . . ?
O42 C42 C43 C44 -176.5(2) . . . . ?
C41 C42 C43 C44 1.7(3) . . . . ?
O42 C42 C43 C431 3.0(3) . . . . ?
C41 C42 C43 C431 -178.8(2) . . . . ?
C44 C43 C431 C434 -120.6(2) . . . . ?
C42 C43 C431 C434 60.0(3) . . . . ?
C44 C43 C431 C432 119.3(2) . . . . ?
C42 C43 C431 C432 -60.2(3) . . . . ?
C44 C43 C431 C433 -1.0(3) . . . . ?
C42 C43 C431 C433 179.5(2) . . . . ?
C42 C43 C44 C45 -0.9(3) . . . . ?
C431 C43 C44 C45 179.7(2) . . . . ?
C43 C44 C45 C46 -1.4(3) . . . . ?
C43 C44 C45 C451 177.9(2) . . . . ?
C44 C45 C451 C453 121.1(3) . . . . ?
C46 C45 C451 C453 -59.6(3) . . . . ?
C44 C45 C451 C452 -0.1(3) . . . . ?
C46 C45 C451 C452 179.2(2) . . . . ?
C44 C45 C451 C454 -118.5(3) . . . . ?
C46 C45 C451 C454 60.8(3) . . . . ?
C42 C41 C46 C45 -2.3(4) . . . . ?
C4 C41 C46 C45 179.1(2) . . . . ?
C44 C45 C46 C41 3.0(3) . . . . ?
C451 C45 C46 C41 -176.3(2) . . . . ?
C6 N4 C5 C51 -56.2(3) . . . . ?
C4 N4 C5 C51 -177.5(2) . . . . ?
Ca2 N4 C5 C51 65.2(2) . . . . ?
N4 C5 C51 C56 122.0(2) . . . . ?
N4 C5 C51 C52 -64.1(3) . . . . ?
C56 C51 C52 O52 176.0(2) . . . . ?
C5 C51 C52 O52 2.1(3) . . . . ?
C56 C51 C52 C53 -3.2(3) . . . . ?
C5 C51 C52 C53 -177.0(2) . . . . ?
C51 C52 O52 Ca2 46.8(3) . . . . ?
C53 C52 O52 Ca2 -134.01(17) . . . . ?
C51 C52 O52 Ca1 -93.5(2) . . . . ?
C53 C52 O52 Ca1 85.7(2) . . . . ?
O42 Ca2 O52 C52 -100.90(18) . . . . ?
O22 Ca2 O52 C52 -177.32(18) . . . . ?
N4 Ca2 O52 C52 -31.80(17) . . . . ?
N62 Ca2 O52 C52 37.73(18) . . . . ?
Ca1 Ca2 O52 C52 -147.02(19) . . . . ?
O42 Ca2 O52 Ca1 46.12(10) . . . . ?
O22 Ca2 O52 Ca1 -30.30(5) . . . . ?
N4 Ca2 O52 Ca1 115.22(6) . . . . ?
N62 Ca2 O52 Ca1 -175.26(6) . . . . ?
O12 Ca1 O52 C52 45.66(15) . . . . ?
O22 Ca1 O52 C52 -178.37(16) . . . . ?
N1 Ca1 O52 C52 127.28(15) . . . . ?
N32 Ca1 O52 C52 -91.34(19) . . . . ?
Ca2 Ca1 O52 C52 150.68(18) . . . . ?
O12 Ca1 O52 Ca2 -105.03(6) . . . . ?
O22 Ca1 O52 Ca2 30.95(5) . . . . ?
N1 Ca1 O52 Ca2 -23.40(10) . . . . ?
N32 Ca1 O52 Ca2 117.97(11) . . . . ?
O52 C52 C53 C54 -174.80(19) . . . . ?
C51 C52 C53 C54 4.4(3) . . . . ?
O52 C52 C53 C531 5.1(3) . . . . ?
C51 C52 C53 C531 -175.8(2) . . . . ?
C54 C53 C531 C534 -0.1(3) . . . . ?
C52 C53 C531 C534 -179.9(2) . . . . ?
C54 C53 C531 C533 120.6(2) . . . . ?
C52 C53 C531 C533 -59.3(3) . . . . ?
C54 C53 C531 C532 -118.9(2) . . . . ?
C52 C53 C531 C532 61.2(3) . . . . ?
C52 C53 C54 C55 -2.2(3) . . . . ?
C531 C53 C54 C55 178.0(2) . . . . ?
C53 C54 C55 C56 -1.3(4) . . . . ?
C53 C54 C55 C551 177.6(2) . . . . ?
C56 C55 C551 C552 -2.4(4) . . . . ?
C54 C55 C551 C552 178.8(2) . . . . ?
C56 C55 C551 C553 -123.8(3) . . . . ?
C54 C55 C551 C553 57.5(3) . . . . ?
C56 C55 C551 C554 117.6(3) . . . . ?
C54 C55 C551 C554 -61.2(3) . . . . ?
C54 C55 C56 C51 2.6(3) . . . . ?
C551 C55 C56 C51 -176.2(2) . . . . ?
C52 C51 C56 C55 -0.4(3) . . . . ?
C5 C51 C56 C55 173.5(2) . . . . ?
C4 N4 C6 C61A -139.1(3) . . . . ?
C5 N4 C6 C61A 102.6(4) . . . . ?
Ca2 N4 C6 C61A -19.2(4) . . . . ?
C4 N4 C6 C61 -85.4(3) . . . . ?
C5 N4 C6 C61 156.3(3) . . . . ?
Ca2 N4 C6 C61 34.6(3) . . . . ?
C61A C6 C61 N62 47.0(4) . . . . ?
N4 C6 C61 N62 -53.8(4) . . . . ?
C6 C61 N62 C63A 152.5(5) . . . . ?
C6 C61 N62 C64 -81.5(5) . . . . ?
C6 C61 N62 C61A -44.3(4) . . . . ?
C6 C61 N62 C63 161.0(4) . . . . ?
C6 C61 N62 C64A -105.3(7) . . . . ?
C6 C61 N62 Ca2 40.5(4) . . . . ?
O42 Ca2 N62 C63A -17.8(5) . . . . ?
O52 Ca2 N62 C63A -167.8(5) . . . . ?
O22 Ca2 N62 C63A 110.7(5) . . . . ?
N4 Ca2 N62 C63A -93.3(5) . . . . ?
Ca1 Ca2 N62 C63A -173.4(5) . . . . ?
O42 Ca2 N62 C64 -177.8(3) . . . . ?
O52 Ca2 N62 C64 32.3(3) . . . . ?
O22 Ca2 N62 C64 -49.2(4) . . . . ?
N4 Ca2 N62 C64 106.8(3) . . . . ?
Ca1 Ca2 N62 C64 26.6(4) . . . . ?
O42 Ca2 N62 C61 59.0(2) . . . . ?
O52 Ca2 N62 C61 -91.0(2) . . . . ?
O22 Ca2 N62 C61 -172.5(2) . . . . ?
N4 Ca2 N62 C61 -16.5(2) . . . . ?
Ca1 Ca2 N62 C61 -96.6(2) . . . . ?
O42 Ca2 N62 C61A 105.5(3) . . . . ?
O52 Ca2 N62 C61A -44.5(3) . . . . ?
O22 Ca2 N62 C61A -126.0(3) . . . . ?
N4 Ca2 N62 C61A 30.1(3) . . . . ?
Ca1 Ca2 N62 C61A -50.1(3) . . . . ?
O42 Ca2 N62 C63 -55.3(3) . . . . ?
O52 Ca2 N62 C63 154.8(3) . . . . ?
O22 Ca2 N62 C63 73.3(4) . . . . ?
N4 Ca2 N62 C63 -130.7(3) . . . . ?
Ca1 Ca2 N62 C63 149.1(3) . . . . ?
O42 Ca2 N62 C64A -147.0(5) . . . . ?
O52 Ca2 N62 C64A 63.1(5) . . . . ?
O22 Ca2 N62 C64A -18.5(5) . . . . ?
N4 Ca2 N62 C64A 137.6(5) . . . . ?
Ca1 Ca2 N62 C64A 57.4(5) . . . . ?
N4 C6 C61A N62 56.7(5) . . . . ?
C61 C6 C61A N62 -47.3(4) . . . . ?
C63A N62 C61A C6 66.7(6) . . . . ?
C64 N62 C61A C6 -166.2(6) . . . . ?
C61 N62 C61A C6 49.2(4) . . . . ?
C63 N62 C61A C6 92.8(7) . . . . ?
C64A N62 C61A C6 -171.5(6) . . . . ?
Ca2 N62 C61A C6 -57.0(4) . . . . ?
C71 C72 O73 C74 178.3(3) . . . . ?
C72 O73 C74 C75 -176.1(3) . . . . ?
